data_4303524
loop_
_publ_author_name
'Volodymyr Svitlyk'
'Branton J. Campbell'
'Yurij Mozharivskyj'

_publ_section_title
;
Gd5Si4-xBix Structures: Novel Slab Sequences Achieved by Turning off the
Directionality of Nearest-Slab Interactions
;
_journal_name_full 'Inorganic Chemistry'
_journal_page_first 10364
_journal_page_last 10370
_journal_paper_doi 10.1021/ic901582j
_journal_volume 48
_journal_year 2009
_chemical_formula_sum 'Bi2.42 Gd5 Si1.58'
_chemical_formula_weight 1337.27
_chemical_name_systematic
; 
 ? 
;
_space_group_IT_number 106
_symmetry_cell_setting tetragonal
_symmetry_space_group_name_Hall 'P 4c -2ab'
_symmetry_space_group_name_H-M 'P 42 b c'
_atom_sites_solution_primary direct
_atom_sites_solution_secondary difmap
_audit_creation_method SHELXL-97
_cell_angle_alpha 90.00
_cell_angle_beta 90.00
_cell_angle_gamma 90.00
_cell_formula_units_Z 8
_cell_length_a 8.0296(7)
_cell_length_b 8.0296(7)
_cell_length_c 30.883(4)
_cell_measurement_reflns_used 1776
_cell_measurement_temperature 293(2)
_cell_measurement_theta_max 25.12
_cell_measurement_theta_min 1.32
_cell_volume 1991.2(4)
_computing_cell_refinement X-Area
_computing_data_collection X-Area
_computing_data_reduction X-Red32
_computing_publication_material 'SHELXL-97 (Sheldrick, 1997)'
_computing_structure_refinement 'SHELXL-97 (Sheldrick, 1997)'
_computing_structure_solution 'SHELXS-97 (Sheldrick, 1990)'
_diffrn_ambient_temperature 293(2)
_diffrn_measured_fraction_theta_full 0.995
_diffrn_measured_fraction_theta_max 0.995
_diffrn_measurement_device_type 'STOE IPDSII'
_diffrn_measurement_method 'omega scan'
_diffrn_radiation_monochromator graphite
_diffrn_radiation_source 'fine-focus sealed tube'
_diffrn_radiation_type MoK\a
_diffrn_radiation_wavelength 0.71073
_diffrn_reflns_av_R_equivalents 0.1774
_diffrn_reflns_av_sigmaI/netI 0.1651
_diffrn_reflns_limit_h_max 9
_diffrn_reflns_limit_h_min -9
_diffrn_reflns_limit_k_max 8
_diffrn_reflns_limit_k_min -9
_diffrn_reflns_limit_l_max 36
_diffrn_reflns_limit_l_min -36
_diffrn_reflns_number 9658
_diffrn_reflns_theta_full 25.12
_diffrn_reflns_theta_max 25.12
_diffrn_reflns_theta_min 1.32
_exptl_absorpt_coefficient_mu 75.615
_exptl_absorpt_correction_T_max 0.4608
_exptl_absorpt_correction_T_min 0.2172
_exptl_absorpt_correction_type numerical
_exptl_absorpt_process_details X-Red
_exptl_crystal_colour silver
_exptl_crystal_density_diffrn 8.922
_exptl_crystal_density_method 'not measured'
_exptl_crystal_description plate
_exptl_crystal_F_000 4347
_exptl_crystal_size_max 0.025
_exptl_crystal_size_mid 0.015
_exptl_crystal_size_min 0.014
_refine_diff_density_max 2.622
_refine_diff_density_min -2.878
_refine_diff_density_rms 0.556
_refine_ls_abs_structure_details 'Flack H D (1983), Acta Cryst. A39, 876-881'
_refine_ls_abs_structure_Flack 0.0(2)
_refine_ls_extinction_coef 0.000048(12)
_refine_ls_extinction_expression Fc^*^=kFc[1+0.001xFc^2^\l^3^/sin(2\q)]^-1/4^
_refine_ls_extinction_method SHELXL
_refine_ls_goodness_of_fit_ref 0.744
_refine_ls_matrix_type full
_refine_ls_number_parameters 88
_refine_ls_number_reflns 1776
_refine_ls_number_restraints 1
_refine_ls_restrained_S_all 0.744
_refine_ls_R_factor_all 0.1936
_refine_ls_R_factor_gt 0.0531
_refine_ls_shift/su_max 0.042
_refine_ls_shift/su_mean 0.014
_refine_ls_structure_factor_coef Fsqd
_refine_ls_weighting_details 'calc w=1/[\s^2^(Fo^2^)+(0.0703P)^2^+0.0000P] where P=(Fo^2^+2Fc^2^)/3'
_refine_ls_weighting_scheme calc
_refine_ls_wR_factor_gt 0.1224
_refine_ls_wR_factor_ref 0.1666
_reflns_number_gt 467
_reflns_number_total 1776
_reflns_threshold_expression >2sigma(I)
_cod_data_source_file ic901582j_si_004.cif
_cod_data_source_block p42bc
_cod_database_code 4303524

loop_
_symmetry_equiv_pos_as_xyz
'x, y, z'
'-x, -y, z'
'-y, x, z+1/2'
'y, -x, z+1/2'
'x+1/2, -y+1/2, z'
'-x+1/2, y+1/2, z'
'-y+1/2, -x+1/2, z+1/2'
'y+1/2, x+1/2, z+1/2'

loop_
_atom_site_label
_atom_site_type_symbol
_atom_site_fract_x
_atom_site_fract_y
_atom_site_fract_z
_atom_site_U_iso_or_equiv
_atom_site_adp_type
_atom_site_occupancy
_atom_site_symmetry_multiplicity
_atom_site_calc_flag
_atom_site_refinement_flags
_atom_site_disorder_assembly
_atom_site_disorder_group
Gd1A Gd 0.6754(8) 0.1615(8) 0.06388(8) 0.0432(15) Uani 0.916(2) 1 d P . .
Gd1C Gd 0.6754(8) 0.8385(8) 0.06388(8) 0.0432(15) Uani 0.084(2) 1 d P . .
Gd2A Gd 0.6692(8) 0.1583(7) 0.93612(8) 0.0456(16) Uani 0.916(2) 1 d P . .
Gd2C Gd 0.6692(8) 0.8417(7) 0.93612(8) 0.0456(16) Uani 0.084(2) 1 d P . .
Gd3A Gd 0.0000 0.0000 -0.0013(3) 0.0341(17) Uani 1 2 d S . .
Gd1B Gd 0.1693(7) 0.1699(7) 0.31372(14) 0.0259(11) Uani 0.916(2) 1 d P . .
Gd1D Gd 0.1693(7) 0.8301(7) 0.31372(14) 0.0259(11) Uani 0.084(2) 1 d P . .
Gd2B Gd 0.1604(7) 0.1652(6) 0.18639(14) 0.0260(11) Uani 0.916(2) 1 d P . .
Gd2D Gd 0.1604(7) 0.8348(6) 0.18639(14) 0.0260(11) Uani 0.084(2) 1 d P . .
Gd3B Gd 0.0000 0.5000 0.2478(3) 0.0244(14) Uani 1 2 d S . .
Bi1 Bi 0.0000 0.0000 0.10325(17) 0.0334(16) Uani 1 2 d S . .
Bi2 Bi 0.0000 0.0000 0.89652(17) 0.0345(17) Uani 1 2 d S . .
Bi3 Bi 0.0000 0.5000 0.35113(17) 0.0390(19) Uani 1 2 d S . .
Bi4 Bi 0.0000 0.5000 0.14593(15) 0.0238(14) Uani 1 2 d S . .
Bi5A Bi 0.6409(17) 0.8666(17) -0.0026(6) 0.037(3) Uani 0.193(5) 1 d P . .
Si5A Si 0.6409(17) 0.8666(17) -0.0026(6) 0.037(3) Uani 0.722(5) 1 d P . .
Bi5C Bi 0.6409(17) 0.1334(17) -0.0026(6) 0.037(3) Uani 0.0178(5) 1 d P . .
Si5C Si 0.6409(17) 0.1334(17) -0.0026(6) 0.037(3) Uani 0.0667(5) 1 d P . .
Bi5B Bi 0.1422(12) 0.8647(11) 0.2470(5) 0.025(2) Uani 0.193(5) 1 d P . .
Si5B Si 0.1422(12) 0.8647(11) 0.2470(5) 0.025(2) Uani 0.722(5) 1 d P . .
Bi5D Bi 0.1422(12) 0.1353(11) 0.2470(5) 0.025(2) Uani 0.0178(5) 1 d P . .
Si5D Si 0.1422(12) 0.1353(11) 0.2470(5) 0.025(2) Uani 0.0667(5) 1 d P . .

loop_
_atom_site_aniso_label
_atom_site_aniso_U_11
_atom_site_aniso_U_22
_atom_site_aniso_U_33
_atom_site_aniso_U_23
_atom_site_aniso_U_13
_atom_site_aniso_U_12
Gd1A 0.062(4) 0.038(3) 0.0289(19) 0.008(3) 0.018(3) 0.017(3)
Gd1C 0.062(4) 0.038(3) 0.0289(19) 0.008(3) 0.018(3) 0.017(3)
Gd2A 0.042(3) 0.013(3) 0.082(4) 0.009(3) 0.008(4) 0.011(3)
Gd2C 0.042(3) 0.013(3) 0.082(4) 0.009(3) 0.008(4) 0.011(3)
Gd3A 0.056(4) 0.023(4) 0.024(2) 0.000 0.000 -0.026(4)
Gd1B 0.026(3) 0.029(3) 0.0226(17) -0.001(2) 0.007(2) 0.017(2)
Gd1D 0.026(3) 0.029(3) 0.0226(17) -0.001(2) 0.007(2) 0.017(2)
Gd2B 0.029(3) 0.006(2) 0.043(2) 0.003(2) 0.003(3) -0.001(2)
Gd2D 0.029(3) 0.006(2) 0.043(2) 0.003(2) 0.003(3) -0.001(2)
Gd3B 0.014(4) 0.022(4) 0.037(3) 0.000 0.000 -0.001(2)
Bi1 0.050(4) 0.006(3) 0.044(3) 0.000 0.000 0.002(2)
Bi2 0.031(4) 0.047(5) 0.026(3) 0.000 0.000 0.009(3)
Bi3 0.061(5) 0.030(4) 0.026(3) 0.000 0.000 0.026(3)
Bi4 0.036(4) 0.012(3) 0.023(2) 0.000 0.000 -0.014(2)
Bi5A 0.036(7) 0.026(7) 0.049(5) 0.012(6) -0.012(7) -0.004(4)
Si5A 0.036(7) 0.026(7) 0.049(5) 0.012(6) -0.012(7) -0.004(4)
Bi5C 0.036(7) 0.026(7) 0.049(5) 0.012(6) -0.012(7) -0.004(4)
Si5C 0.036(7) 0.026(7) 0.049(5) 0.012(6) -0.012(7) -0.004(4)
Bi5B 0.037(6) 0.015(5) 0.023(4) -0.007(6) -0.013(7) -0.001(4)
Si5B 0.037(6) 0.015(5) 0.023(4) -0.007(6) -0.013(7) -0.001(4)
Bi5D 0.037(6) 0.015(5) 0.023(4) -0.007(6) -0.013(7) -0.001(4)
Si5D 0.037(6) 0.015(5) 0.023(4) -0.007(6) -0.013(7) -0.001(4)

loop_
_atom_type_symbol
_atom_type_description
_atom_type_scat_dispersion_real
_atom_type_scat_dispersion_imag
_atom_type_scat_source
Si Si 0.0817 0.0704 'International Tables Vol C Tables 4.2.6.8 and 6.1.1.4'
Gd Gd -0.1653 3.9035 'International Tables Vol C Tables 4.2.6.8 and 6.1.1.4'
Bi Bi -4.1077 10.2566 'International Tables Vol C Tables 4.2.6.8 and 6.1.1.4'

loop_
_geom_angle_atom_site_label_1
_geom_angle_atom_site_label_2
_geom_angle_atom_site_label_3
_geom_angle
_geom_angle_site_symmetry_1
_geom_angle_site_symmetry_3
_geom_angle_publ_flag
Gd1C Gd1A Bi5C 99.7(3) 6_645 . ?
Gd1C Gd1A Si5C 99.7(3) 6_645 . ?
Bi5C Gd1A Si5C 0.0(7) . . ?
Gd1C Gd1A Gd1C 139.9(4) 6_645 1_545 ?
Bi5C Gd1A Gd1C 83.8(4) . 1_545 ?
Si5C Gd1A Gd1C 83.8(4) . 1_545 ?
Gd1C Gd1A Gd1C 130.1(4) 6_645 2_665 ?
Bi5C Gd1A Gd1C 82.4(4) . 2_665 ?
Si5C Gd1A Gd1C 82.4(4) . 2_665 ?
Gd1C Gd1A Gd1C 90.0 1_545 2_665 ?
Gd1C Gd1A Si5A 42.9(3) 6_645 6_645 ?
Bi5C Gd1A Si5A 56.9(6) . 6_645 ?
Si5C Gd1A Si5A 56.9(6) . 6_645 ?
Gd1C Gd1A Si5A 123.1(3) 1_545 6_645 ?
Gd1C Gd1A Si5A 119.3(3) 2_665 6_645 ?
Gd1C Gd1A Bi5A 42.9(3) 6_645 6_645 ?
Bi5C Gd1A Bi5A 56.9(6) . 6_645 ?
Si5C Gd1A Bi5A 56.9(6) . 6_645 ?
Gd1C Gd1A Bi5A 123.1(3) 1_545 6_645 ?
Gd1C Gd1A Bi5A 119.3(3) 2_665 6_645 ?
Si5A Gd1A Bi5A 0.0(6) 6_645 6_645 ?
Gd1C Gd1A Si5A 129.2(4) 6_645 1_545 ?
Bi5C Gd1A Si5A 42.6(6) . 1_545 ?
Si5C Gd1A Si5A 42.6(6) . 1_545 ?
Gd1C Gd1A Si5A 41.2(3) 1_545 1_545 ?
Gd1C Gd1A Si5A 85.0(3) 2_665 1_545 ?
Si5A Gd1A Si5A 90.6(5) 6_645 1_545 ?
Bi5A Gd1A Si5A 90.6(5) 6_645 1_545 ?
Gd1C Gd1A Bi5A 129.2(4) 6_645 1_545 ?
Bi5C Gd1A Bi5A 42.6(6) . 1_545 ?
Si5C Gd1A Bi5A 42.6(6) . 1_545 ?
Gd1C Gd1A Bi5A 41.2(3) 1_545 1_545 ?
Gd1C Gd1A Bi5A 85.0(3) 2_665 1_545 ?
Si5A Gd1A Bi5A 90.6(5) 6_645 1_545 ?
Bi5A Gd1A Bi5A 90.6(5) 6_645 1_545 ?
Si5A Gd1A Bi5A 0.0(6) 1_545 1_545 ?
Gd1C Gd1A Bi1 77.4(4) 6_645 1_655 ?
Bi5C Gd1A Bi1 116.4(5) . 1_655 ?
Si5C Gd1A Bi1 116.4(5) . 1_655 ?
Gd1C Gd1A Bi1 65.73(12) 1_545 1_655 ?
Gd1C Gd1A Bi1 145.70(12) 2_665 1_655 ?
Si5A Gd1A Bi1 94.7(4) 6_645 1_655 ?
Bi5A Gd1A Bi1 94.7(4) 6_645 1_655 ?
Si5A Gd1A Bi1 90.8(3) 1_545 1_655 ?
Bi5A Gd1A Bi1 90.8(3) 1_545 1_655 ?
Gd1C Gd1A Bi4 126.73(12) 6_645 5 ?
Bi5C Gd1A Bi4 133.1(4) . 5 ?
Si5C Gd1A Bi4 133.1(4) . 5 ?
Gd1C Gd1A Bi4 65.90(11) 1_545 5 ?
Gd1C Gd1A Bi4 63.68(12) 2_665 5 ?
Si5A Gd1A Bi4 169.3(4) 6_645 5 ?
Bi5A Gd1A Bi4 169.3(4) 6_645 5 ?
Si5A Gd1A Bi4 100.0(4) 1_545 5 ?
Bi5A Gd1A Bi4 100.0(4) 1_545 5 ?
Bi1 Gd1A Bi4 83.74(13) 1_655 5 ?
Gd1C Gd1A Si5A 123.6(4) 6_645 2_665 ?
Bi5C Gd1A Si5A 43.3(6) . 2_665 ?
Si5C Gd1A Si5A 43.3(6) . 2_665 ?
Gd1C Gd1A Si5A 86.0(3) 1_545 2_665 ?
Gd1C Gd1A Si5A 39.1(3) 2_665 2_665 ?
Si5A Gd1A Si5A 89.4(5) 6_645 2_665 ?
Bi5A Gd1A Si5A 89.4(5) 6_645 2_665 ?
Si5A Gd1A Si5A 58.0(4) 1_545 2_665 ?
Bi5A Gd1A Si5A 58.0(4) 1_545 2_665 ?
Bi1 Gd1A Si5A 148.7(3) 1_655 2_665 ?
Bi4 Gd1A Si5A 97.4(4) 5 2_665 ?
Gd1A Gd1C Bi5A 99.7(3) 6_655 . ?
Gd1A Gd1C Si5A 99.7(3) 6_655 . ?
Bi5A Gd1C Si5A 0.0(7) . . ?
Gd1A Gd1C Gd1A 139.9(4) 6_655 1_565 ?
Bi5A Gd1C Gd1A 83.8(4) . 1_565 ?
Si5A Gd1C Gd1A 83.8(4) . 1_565 ?
Gd1A Gd1C Gd1A 130.1(4) 6_655 2_665 ?
Bi5A Gd1C Gd1A 82.4(4) . 2_665 ?
Si5A Gd1C Gd1A 82.4(4) . 2_665 ?
Gd1A Gd1C Gd1A 90.000(1) 1_565 2_665 ?
Gd1A Gd1C Si5C 42.9(3) 6_655 6_655 ?
Bi5A Gd1C Si5C 56.9(6) . 6_655 ?
Si5A Gd1C Si5C 56.9(6) . 6_655 ?
Gd1A Gd1C Si5C 123.1(3) 1_565 6_655 ?
Gd1A Gd1C Si5C 119.3(3) 2_665 6_655 ?
Gd1A Gd1C Bi5C 42.9(3) 6_655 6_655 ?
Bi5A Gd1C Bi5C 56.9(6) . 6_655 ?
Si5A Gd1C Bi5C 56.9(6) . 6_655 ?
Gd1A Gd1C Bi5C 123.1(3) 1_565 6_655 ?
Gd1A Gd1C Bi5C 119.3(3) 2_665 6_655 ?
Si5C Gd1C Bi5C 0.0(6) 6_655 6_655 ?
Gd1A Gd1C Si5C 129.2(4) 6_655 1_565 ?
Bi5A Gd1C Si5C 42.6(6) . 1_565 ?
Si5A Gd1C Si5C 42.6(6) . 1_565 ?
Gd1A Gd1C Si5C 41.2(3) 1_565 1_565 ?
Gd1A Gd1C Si5C 85.0(3) 2_665 1_565 ?
Si5C Gd1C Si5C 90.6(5) 6_655 1_565 ?
Bi5C Gd1C Si5C 90.6(5) 6_655 1_565 ?
Gd1A Gd1C Bi5C 129.2(4) 6_655 1_565 ?
Bi5A Gd1C Bi5C 42.6(6) . 1_565 ?
Si5A Gd1C Bi5C 42.6(6) . 1_565 ?
Gd1A Gd1C Bi5C 41.2(3) 1_565 1_565 ?
Gd1A Gd1C Bi5C 85.0(3) 2_665 1_565 ?
Si5C Gd1C Bi5C 90.6(5) 6_655 1_565 ?
Bi5C Gd1C Bi5C 90.6(5) 6_655 1_565 ?
Si5C Gd1C Bi5C 0.0(9) 1_565 1_565 ?
Gd1A Gd1C Bi1 77.4(4) 6_655 1_665 ?
Bi5A Gd1C Bi1 116.4(5) . 1_665 ?
Si5A Gd1C Bi1 116.4(5) . 1_665 ?
Gd1A Gd1C Bi1 65.73(12) 1_565 1_665 ?
Gd1A Gd1C Bi1 145.70(12) 2_665 1_665 ?
Si5C Gd1C Bi1 94.7(4) 6_655 1_665 ?
Bi5C Gd1C Bi1 94.7(4) 6_655 1_665 ?
Si5C Gd1C Bi1 90.8(3) 1_565 1_665 ?
Bi5C Gd1C Bi1 90.8(3) 1_565 1_665 ?
Gd1A Gd1C Bi4 126.73(12) 6_655 5_565 ?
Bi5A Gd1C Bi4 133.1(4) . 5_565 ?
Si5A Gd1C Bi4 133.1(4) . 5_565 ?
Gd1A Gd1C Bi4 65.90(11) 1_565 5_565 ?
Gd1A Gd1C Bi4 63.68(12) 2_665 5_565 ?
Si5C Gd1C Bi4 169.3(4) 6_655 5_565 ?
Bi5C Gd1C Bi4 169.3(4) 6_655 5_565 ?
Si5C Gd1C Bi4 100.0(4) 1_565 5_565 ?
Bi5C Gd1C Bi4 100.0(4) 1_565 5_565 ?
Bi1 Gd1C Bi4 83.74(13) 1_665 5_565 ?
Gd1A Gd1C Si5C 123.6(4) 6_655 2_665 ?
Bi5A Gd1C Si5C 43.3(6) . 2_665 ?
Si5A Gd1C Si5C 43.3(6) . 2_665 ?
Gd1A Gd1C Si5C 86.0(3) 1_565 2_665 ?
Gd1A Gd1C Si5C 39.1(3) 2_665 2_665 ?
Si5C Gd1C Si5C 89.4(5) 6_655 2_665 ?
Bi5C Gd1C Si5C 89.4(5) 6_655 2_665 ?
Si5C Gd1C Si5C 58.0(4) 1_565 2_665 ?
Bi5C Gd1C Si5C 58.0(4) 1_565 2_665 ?
Bi1 Gd1C Si5C 148.7(3) 1_665 2_665 ?
Bi4 Gd1C Si5C 97.4(4) 5_565 2_665 ?
Si5C Gd2A Bi5C 0.0(8) 1_556 1_556 ?
Si5C Gd2A Gd2C 99.0(3) 1_556 6_645 ?
Bi5C Gd2A Gd2C 99.0(3) 1_556 6_645 ?
Si5C Gd2A Gd2C 84.0(4) 1_556 1_545 ?
Bi5C Gd2A Gd2C 84.0(4) 1_556 1_545 ?
Gd2C Gd2A Gd2C 138.6(3) 6_645 1_545 ?
Si5C Gd2A Gd2C 83.2(5) 1_556 2_665 ?
Bi5C Gd2A Gd2C 83.2(5) 1_556 2_665 ?
Gd2C Gd2A Gd2C 131.4(3) 6_645 2_665 ?
Gd2C Gd2A Gd2C 90.000(2) 1_545 2_665 ?
Si5C Gd2A Si5A 59.1(5) 1_556 6_646 ?
Bi5C Gd2A Si5A 59.1(5) 1_556 6_646 ?
Gd2C Gd2A Si5A 39.9(3) 6_645 6_646 ?
Gd2C Gd2A Si5A 124.5(3) 1_545 6_646 ?
Gd2C Gd2A Si5A 121.1(3) 2_665 6_646 ?
Si5C Gd2A Bi5A 59.1(5) 1_556 6_646 ?
Bi5C Gd2A Bi5A 59.1(5) 1_556 6_646 ?
Gd2C Gd2A Bi5A 39.9(3) 6_645 6_646 ?
Gd2C Gd2A Bi5A 124.5(3) 1_545 6_646 ?
Gd2C Gd2A Bi5A 121.1(3) 2_665 6_646 ?
Si5A Gd2A Bi5A 0.0(6) 6_646 6_646 ?
Si5C Gd2A Si5A 44.9(6) 1_556 1_546 ?
Bi5C Gd2A Si5A 44.9(6) 1_556 1_546 ?
Gd2C Gd2A Si5A 129.2(4) 6_645 1_546 ?
Gd2C Gd2A Si5A 39.1(3) 1_545 1_546 ?
Gd2C Gd2A Si5A 85.7(3) 2_665 1_546 ?
Si5A Gd2A Si5A 94.4(5) 6_646 1_546 ?
Bi5A Gd2A Si5A 94.4(5) 6_646 1_546 ?
Si5C Gd2A Bi5A 44.9(6) 1_556 1_546 ?
Bi5C Gd2A Bi5A 44.9(6) 1_556 1_546 ?
Gd2C Gd2A Bi5A 129.2(4) 6_645 1_546 ?
Gd2C Gd2A Bi5A 39.1(3) 1_545 1_546 ?
Gd2C Gd2A Bi5A 85.7(3) 2_665 1_546 ?
Si5A Gd2A Bi5A 94.4(5) 6_646 1_546 ?
Bi5A Gd2A Bi5A 94.4(5) 6_646 1_546 ?
Si5A Gd2A Bi5A 0.0(7) 1_546 1_546 ?
Si5C Gd2A Si5A 45.8(6) 1_556 2_666 ?
Bi5C Gd2A Si5A 45.8(6) 1_556 2_666 ?
Gd2C Gd2A Si5A 125.0(4) 6_645 2_666 ?
Gd2C Gd2A Si5A 86.3(3) 1_545 2_666 ?
Gd2C Gd2A Si5A 37.4(3) 2_665 2_666 ?
Si5A Gd2A Si5A 93.4(5) 6_646 2_666 ?
Bi5A Gd2A Si5A 93.4(5) 6_646 2_666 ?
Si5A Gd2A Si5A 60.8(4) 1_546 2_666 ?
Bi5A Gd2A Si5A 60.8(4) 1_546 2_666 ?
Si5C Gd2A Bi5A 45.8(6) 1_556 2_666 ?
Bi5C Gd2A Bi5A 45.8(6) 1_556 2_666 ?
Gd2C Gd2A Bi5A 125.0(4) 6_645 2_666 ?
Gd2C Gd2A Bi5A 86.3(3) 1_545 2_666 ?
Gd2C Gd2A Bi5A 37.4(3) 2_665 2_666 ?
Si5A Gd2A Bi5A 93.4(5) 6_646 2_666 ?
Bi5A Gd2A Bi5A 93.4(5) 6_646 2_666 ?
Si5A Gd2A Bi5A 60.8(4) 1_546 2_666 ?
Bi5A Gd2A Bi5A 60.8(4) 1_546 2_666 ?
Si5A Gd2A Bi5A 0.0(7) 2_666 2_666 ?
Si5C Gd2A Bi2 115.8(6) 1_556 1_655 ?
Bi5C Gd2A Bi2 115.8(6) 1_556 1_655 ?
Gd2C Gd2A Bi2 75.4(3) 6_645 1_655 ?
Gd2C Gd2A Bi2 66.51(10) 1_545 1_655 ?
Gd2C Gd2A Bi2 146.41(11) 2_665 1_655 ?
Si5A Gd2A Bi2 92.4(4) 6_646 1_655 ?
Bi5A Gd2A Bi2 92.4(4) 6_646 1_655 ?
Si5A Gd2A Bi2 89.6(3) 1_546 1_655 ?
Bi5A Gd2A Bi2 89.6(3) 1_546 1_655 ?
Si5A Gd2A Bi2 150.2(3) 2_666 1_655 ?
Bi5A Gd2A Bi2 150.2(3) 2_666 1_655 ?
Si5A Gd2C Bi5A 0.0(8) 1_556 1_556 ?
Si5A Gd2C Gd2A 99.0(3) 1_556 6_655 ?
Bi5A Gd2C Gd2A 99.0(3) 1_556 6_655 ?
Si5A Gd2C Gd2A 84.0(4) 1_556 1_565 ?
Bi5A Gd2C Gd2A 84.0(4) 1_556 1_565 ?
Gd2A Gd2C Gd2A 138.6(4) 6_655 1_565 ?
Si5A Gd2C Gd2A 83.2(5) 1_556 2_665 ?
Bi5A Gd2C Gd2A 83.2(5) 1_556 2_665 ?
Gd2A Gd2C Gd2A 131.4(4) 6_655 2_665 ?
Gd2A Gd2C Gd2A 90.000(3) 1_565 2_665 ?
Si5A Gd2C Si5C 59.1(5) 1_556 6_656 ?
Bi5A Gd2C Si5C 59.1(5) 1_556 6_656 ?
Gd2A Gd2C Si5C 39.9(3) 6_655 6_656 ?
Gd2A Gd2C Si5C 124.5(3) 1_565 6_656 ?
Gd2A Gd2C Si5C 121.1(3) 2_665 6_656 ?
Si5A Gd2C Bi5C 59.1(5) 1_556 6_656 ?
Bi5A Gd2C Bi5C 59.1(5) 1_556 6_656 ?
Gd2A Gd2C Bi5C 39.9(3) 6_655 6_656 ?
Gd2A Gd2C Bi5C 124.5(3) 1_565 6_656 ?
Gd2A Gd2C Bi5C 121.1(3) 2_665 6_656 ?
Si5C Gd2C Bi5C 0.0(7) 6_656 6_656 ?
Si5A Gd2C Si5C 44.9(6) 1_556 1_566 ?
Bi5A Gd2C Si5C 44.9(6) 1_556 1_566 ?
Gd2A Gd2C Si5C 129.2(4) 6_655 1_566 ?
Gd2A Gd2C Si5C 39.1(3) 1_565 1_566 ?
Gd2A Gd2C Si5C 85.7(3) 2_665 1_566 ?
Si5C Gd2C Si5C 94.4(5) 6_656 1_566 ?
Bi5C Gd2C Si5C 94.4(5) 6_656 1_566 ?
Si5A Gd2C Bi5C 44.9(6) 1_556 1_566 ?
Bi5A Gd2C Bi5C 44.9(6) 1_556 1_566 ?
Gd2A Gd2C Bi5C 129.2(4) 6_655 1_566 ?
Gd2A Gd2C Bi5C 39.1(3) 1_565 1_566 ?
Gd2A Gd2C Bi5C 85.7(3) 2_665 1_566 ?
Si5C Gd2C Bi5C 94.4(5) 6_656 1_566 ?
Bi5C Gd2C Bi5C 94.4(5) 6_656 1_566 ?
Si5C Gd2C Bi5C 0.0(8) 1_566 1_566 ?
Si5A Gd2C Si5C 45.8(6) 1_556 2_666 ?
Bi5A Gd2C Si5C 45.8(6) 1_556 2_666 ?
Gd2A Gd2C Si5C 125.0(4) 6_655 2_666 ?
Gd2A Gd2C Si5C 86.3(3) 1_565 2_666 ?
Gd2A Gd2C Si5C 37.4(3) 2_665 2_666 ?
Si5C Gd2C Si5C 93.4(5) 6_656 2_666 ?
Bi5C Gd2C Si5C 93.4(5) 6_656 2_666 ?
Si5C Gd2C Si5C 60.8(4) 1_566 2_666 ?
Bi5C Gd2C Si5C 60.8(4) 1_566 2_666 ?
Si5A Gd2C Bi5C 45.8(6) 1_556 2_666 ?
Bi5A Gd2C Bi5C 45.8(6) 1_556 2_666 ?
Gd2A Gd2C Bi5C 125.0(4) 6_655 2_666 ?
Gd2A Gd2C Bi5C 86.3(3) 1_565 2_666 ?
Gd2A Gd2C Bi5C 37.4(3) 2_665 2_666 ?
Si5C Gd2C Bi5C 93.4(5) 6_656 2_666 ?
Bi5C Gd2C Bi5C 93.4(5) 6_656 2_666 ?
Si5C Gd2C Bi5C 60.8(4) 1_566 2_666 ?
Bi5C Gd2C Bi5C 60.8(4) 1_566 2_666 ?
Si5C Gd2C Bi5C 0.0(3) 2_666 2_666 ?
Si5A Gd2C Bi2 115.8(6) 1_556 1_665 ?
Bi5A Gd2C Bi2 115.8(6) 1_556 1_665 ?
Gd2A Gd2C Bi2 75.4(3) 6_655 1_665 ?
Gd2A Gd2C Bi2 66.51(10) 1_565 1_665 ?
Gd2A Gd2C Bi2 146.41(11) 2_665 1_665 ?
Si5C Gd2C Bi2 92.4(4) 6_656 1_665 ?
Bi5C Gd2C Bi2 92.4(4) 6_656 1_665 ?
Si5C Gd2C Bi2 89.6(3) 1_566 1_665 ?
Bi5C Gd2C Bi2 89.6(3) 1_566 1_665 ?
Si5C Gd2C Bi2 150.2(3) 2_666 1_665 ?
Bi5C Gd2C Bi2 150.2(3) 2_666 1_665 ?
Si5A Gd3A Si5A 178.6(8) 2_665 1_445 ?
Si5A Gd3A Bi5A 0.0(9) 2_665 2_665 ?
Si5A Gd3A Bi5A 178.6(8) 1_445 2_665 ?
Si5A Gd3A Bi5A 178.6(8) 2_665 1_445 ?
Si5A Gd3A Bi5A 0.0(9) 1_445 1_445 ?
Bi5A Gd3A Bi5A 178.6(8) 2_665 1_445 ?
Si5A Gd3A Si5C 40.8(4) 2_665 2_655 ?
Si5A Gd3A Si5C 139.2(4) 1_445 2_655 ?
Bi5A Gd3A Si5C 40.8(4) 2_665 2_655 ?
Bi5A Gd3A Si5C 139.2(4) 1_445 2_655 ?
Si5A Gd3A Si5C 139.2(4) 2_665 1_455 ?
Si5A Gd3A Si5C 40.8(4) 1_445 1_455 ?
Bi5A Gd3A Si5C 139.2(4) 2_665 1_455 ?
Bi5A Gd3A Si5C 40.8(4) 1_445 1_455 ?
Si5C Gd3A Si5C 178.6(8) 2_655 1_455 ?
Si5A Gd3A Bi5C 40.8(4) 2_665 2_655 ?
Si5A Gd3A Bi5C 139.2(4) 1_445 2_655 ?
Bi5A Gd3A Bi5C 40.8(4) 2_665 2_655 ?
Bi5A Gd3A Bi5C 139.2(4) 1_445 2_655 ?
Si5C Gd3A Bi5C 0.0(9) 2_655 2_655 ?
Si5C Gd3A Bi5C 178.6(8) 1_455 2_655 ?
Si5A Gd3A Bi5C 139.2(4) 2_665 1_455 ?
Si5A Gd3A Bi5C 40.8(4) 1_445 1_455 ?
Bi5A Gd3A Bi5C 139.2(4) 2_665 1_455 ?
Bi5A Gd3A Bi5C 40.8(4) 1_445 1_455 ?
Si5C Gd3A Bi5C 178.6(8) 2_655 1_455 ?
Si5C Gd3A Bi5C 0.0(9) 1_455 1_455 ?
Bi5C Gd3A Bi5C 178.6(8) 2_655 1_455 ?
Si5A Gd3A Si5C 131.4(3) 2_665 6_545 ?
Si5A Gd3A Si5C 48.6(3) 1_445 6_545 ?
Bi5A Gd3A Si5C 131.4(3) 2_665 6_545 ?
Bi5A Gd3A Si5C 48.6(3) 1_445 6_545 ?
Si5C Gd3A Si5C 90.6(3) 2_655 6_545 ?
Si5C Gd3A Si5C 89.3(3) 1_455 6_545 ?
Bi5C Gd3A Si5C 90.6(3) 2_655 6_545 ?
Bi5C Gd3A Si5C 89.3(3) 1_455 6_545 ?
Si5A Gd3A Bi5C 131.4(3) 2_665 6_545 ?
Si5A Gd3A Bi5C 48.6(3) 1_445 6_545 ?
Bi5A Gd3A Bi5C 131.4(3) 2_665 6_545 ?
Bi5A Gd3A Bi5C 48.6(3) 1_445 6_545 ?
Si5C Gd3A Bi5C 90.6(3) 2_655 6_545 ?
Si5C Gd3A Bi5C 89.3(3) 1_455 6_545 ?
Bi5C Gd3A Bi5C 90.6(3) 2_655 6_545 ?
Bi5C Gd3A Bi5C 89.3(3) 1_455 6_545 ?
Si5C Gd3A Bi5C 0.0(7) 6_545 6_545 ?
Si5A Gd3A Si5C 48.6(3) 2_665 5_455 ?
Si5A Gd3A Si5C 131.4(3) 1_445 5_455 ?
Bi5A Gd3A Si5C 48.6(3) 2_665 5_455 ?
Bi5A Gd3A Si5C 131.4(3) 1_445 5_455 ?
Si5C Gd3A Si5C 89.3(3) 2_655 5_455 ?
Si5C Gd3A Si5C 90.6(3) 1_455 5_455 ?
Bi5C Gd3A Si5C 89.3(3) 2_655 5_455 ?
Bi5C Gd3A Si5C 90.6(3) 1_455 5_455 ?
Si5C Gd3A Si5C 178.6(8) 6_545 5_455 ?
Bi5C Gd3A Si5C 178.6(8) 6_545 5_455 ?
Si5A Gd3A Bi5C 48.6(3) 2_665 5_455 ?
Si5A Gd3A Bi5C 131.4(3) 1_445 5_455 ?
Bi5A Gd3A Bi5C 48.6(3) 2_665 5_455 ?
Bi5A Gd3A Bi5C 131.4(3) 1_445 5_455 ?
Si5C Gd3A Bi5C 89.3(3) 2_655 5_455 ?
Si5C Gd3A Bi5C 90.6(3) 1_455 5_455 ?
Bi5C Gd3A Bi5C 89.3(3) 2_655 5_455 ?
Bi5C Gd3A Bi5C 90.6(3) 1_455 5_455 ?
Si5C Gd3A Bi5C 178.6(8) 6_545 5_455 ?
Bi5C Gd3A Bi5C 178.6(8) 6_545 5_455 ?
Si5C Gd3A Bi5C 0.0(7) 5_455 5_455 ?
Gd1D Gd1B Si5D 99.7(3) 6_545 . ?
Gd1D Gd1B Bi5D 99.7(3) 6_545 . ?
Si5D Gd1B Bi5D 0.0(6) . . ?
Gd1D Gd1B Gd1D 135.2(4) 6_545 2_565 ?
Si5D Gd1B Gd1D 84.0(3) . 2_565 ?
Bi5D Gd1B Gd1D 84.0(3) . 2_565 ?
Gd1D Gd1B Gd1D 134.8(4) 6_545 1_545 ?
Si5D Gd1B Gd1D 82.4(3) . 1_545 ?
Bi5D Gd1B Gd1D 82.4(3) . 1_545 ?
Gd1D Gd1B Gd1D 90.000(1) 2_565 1_545 ?
Gd1D Gd1B Si5B 43.4(2) 6_545 6_545 ?
Si5D Gd1B Si5B 56.3(4) . 6_545 ?
Bi5D Gd1B Si5B 56.3(4) . 6_545 ?
Gd1D Gd1B Si5B 120.3(2) 2_565 6_545 ?
Gd1D Gd1B Si5B 121.5(2) 1_545 6_545 ?
Gd1D Gd1B Bi5B 43.4(2) 6_545 6_545 ?
Si5D Gd1B Bi5B 56.3(4) . 6_545 ?
Bi5D Gd1B Bi5B 56.3(4) . 6_545 ?
Gd1D Gd1B Bi5B 120.3(2) 2_565 6_545 ?
Gd1D Gd1B Bi5B 121.5(2) 1_545 6_545 ?
Si5B Gd1B Bi5B 0.0(4) 6_545 6_545 ?
Gd1D Gd1B Bi3 73.6(3) 6_545 . ?
Si5D Gd1B Bi3 115.0(4) . . ?
Bi5D Gd1B Bi3 115.0(4) . . ?
Gd1D Gd1B Bi3 64.82(10) 2_565 . ?
Gd1D Gd1B Bi3 146.05(11) 1_545 . ?
Si5B Gd1B Bi3 91.7(3) 6_545 . ?
Bi5B Gd1B Bi3 91.7(3) 6_545 . ?
Gd1D Gd1B Bi2 126.98(11) 6_545 3_554 ?
Si5D Gd1B Bi2 133.3(3) . 3_554 ?
Bi5D Gd1B Bi2 133.3(3) . 3_554 ?
Gd1D Gd1B Bi2 64.87(11) 2_565 3_554 ?
Gd1D Gd1B Bi2 64.77(11) 1_545 3_554 ?
Si5B Gd1B Bi2 170.4(3) 6_545 3_554 ?
Bi5B Gd1B Bi2 170.4(3) 6_545 3_554 ?
Bi3 Gd1B Bi2 83.34(15) . 3_554 ?
Gd1D Gd1B Bi3 73.2(3) 6_545 5 ?
Si5D Gd1B Bi3 112.7(4) . 5 ?
Bi5D Gd1B Bi3 112.7(4) . 5 ?
Gd1D Gd1B Bi3 146.05(11) 2_565 5 ?
Gd1D Gd1B Bi3 64.77(10) 1_545 5 ?
Si5B Gd1B Bi3 93.0(3) 6_545 5 ?
Bi5B Gd1B Bi3 93.0(3) 6_545 5 ?
Bi3 Gd1B Bi3 125.2(2) . 5 ?
Bi2 Gd1B Bi3 83.24(15) 3_554 5 ?
Gd1D Gd1B Si5B 125.9(3) 6_545 1_545 ?
Si5D Gd1B Si5B 42.1(4) . 1_545 ?
Bi5D Gd1B Si5B 42.1(4) . 1_545 ?
Gd1D Gd1B Si5B 86.1(2) 2_565 1_545 ?
Gd1D Gd1B Si5B 40.2(2) 1_545 1_545 ?
Si5B Gd1B Si5B 89.5(4) 6_545 1_545 ?
Bi5B Gd1B Si5B 89.5(4) 6_545 1_545 ?
Bi3 Gd1B Si5B 146.8(3) . 1_545 ?
Bi2 Gd1B Si5B 99.1(3) 3_554 1_545 ?
Bi3 Gd1B Si5B 87.9(2) 5 1_545 ?
Gd1D Gd1B Bi5B 125.9(3) 6_545 1_545 ?
Si5D Gd1B Bi5B 42.1(4) . 1_545 ?
Bi5D Gd1B Bi5B 42.1(4) . 1_545 ?
Gd1D Gd1B Bi5B 86.1(2) 2_565 1_545 ?
Gd1D Gd1B Bi5B 40.2(2) 1_545 1_545 ?
Si5B Gd1B Bi5B 89.5(4) 6_545 1_545 ?
Bi5B Gd1B Bi5B 89.5(4) 6_545 1_545 ?
Bi3 Gd1B Bi5B 146.8(3) . 1_545 ?
Bi2 Gd1B Bi5B 99.1(3) 3_554 1_545 ?
Bi3 Gd1B Bi5B 87.9(2) 5 1_545 ?
Si5B Gd1B Bi5B 0.0(6) 1_545 1_545 ?
Gd1B Gd1D Si5B 99.7(3) 6 . ?
Gd1B Gd1D Bi5B 99.7(3) 6 . ?
Si5B Gd1D Bi5B 0.0(5) . . ?
Gd1B Gd1D Gd1B 135.2(4) 6 2_565 ?
Si5B Gd1D Gd1B 84.0(3) . 2_565 ?
Bi5B Gd1D Gd1B 84.0(3) . 2_565 ?
Gd1B Gd1D Gd1B 134.8(4) 6 1_565 ?
Si5B Gd1D Gd1B 82.4(3) . 1_565 ?
Bi5B Gd1D Gd1B 82.4(3) . 1_565 ?
Gd1B Gd1D Gd1B 90.000(1) 2_565 1_565 ?
Gd1B Gd1D Si5D 43.4(2) 6 6 ?
Si5B Gd1D Si5D 56.3(4) . 6 ?
Bi5B Gd1D Si5D 56.3(4) . 6 ?
Gd1B Gd1D Si5D 120.3(3) 2_565 6 ?
Gd1B Gd1D Si5D 121.5(2) 1_565 6 ?
Gd1B Gd1D Bi5D 43.4(2) 6 6 ?
Si5B Gd1D Bi5D 56.3(4) . 6 ?
Bi5B Gd1D Bi5D 56.3(4) . 6 ?
Gd1B Gd1D Bi5D 120.3(3) 2_565 6 ?
Gd1B Gd1D Bi5D 121.5(2) 1_565 6 ?
Si5D Gd1D Bi5D 0.0(5) 6 6 ?
Gd1B Gd1D Bi3 73.6(3) 6 . ?
Si5B Gd1D Bi3 115.0(4) . . ?
Bi5B Gd1D Bi3 115.0(4) . . ?
Gd1B Gd1D Bi3 64.82(10) 2_565 . ?
Gd1B Gd1D Bi3 146.05(11) 1_565 . ?
Si5D Gd1D Bi3 91.7(3) 6 . ?
Bi5D Gd1D Bi3 91.7(3) 6 . ?
Gd1B Gd1D Bi2 126.98(11) 6 3_564 ?
Si5B Gd1D Bi2 133.3(3) . 3_564 ?
Bi5B Gd1D Bi2 133.3(3) . 3_564 ?
Gd1B Gd1D Bi2 64.87(11) 2_565 3_564 ?
Gd1B Gd1D Bi2 64.77(11) 1_565 3_564 ?
Si5D Gd1D Bi2 170.4(3) 6 3_564 ?
Bi5D Gd1D Bi2 170.4(3) 6 3_564 ?
Bi3 Gd1D Bi2 83.34(15) . 3_564 ?
Gd1B Gd1D Bi3 73.2(3) 6 5_565 ?
Si5B Gd1D Bi3 112.7(4) . 5_565 ?
Bi5B Gd1D Bi3 112.7(4) . 5_565 ?
Gd1B Gd1D Bi3 146.05(11) 2_565 5_565 ?
Gd1B Gd1D Bi3 64.77(10) 1_565 5_565 ?
Si5D Gd1D Bi3 93.0(3) 6 5_565 ?
Bi5D Gd1D Bi3 93.0(3) 6 5_565 ?
Bi3 Gd1D Bi3 125.2(2) . 5_565 ?
Bi2 Gd1D Bi3 83.24(15) 3_564 5_565 ?
Gd1B Gd1D Si5D 125.9(3) 6 1_565 ?
Si5B Gd1D Si5D 42.1(4) . 1_565 ?
Bi5B Gd1D Si5D 42.1(4) . 1_565 ?
Gd1B Gd1D Si5D 86.1(2) 2_565 1_565 ?
Gd1B Gd1D Si5D 40.2(2) 1_565 1_565 ?
Si5D Gd1D Si5D 89.5(4) 6 1_565 ?
Bi5D Gd1D Si5D 89.5(4) 6 1_565 ?
Bi3 Gd1D Si5D 146.8(3) . 1_565 ?
Bi2 Gd1D Si5D 99.1(3) 3_564 1_565 ?
Bi3 Gd1D Si5D 87.9(2) 5_565 1_565 ?
Gd1B Gd1D Bi5D 125.9(3) 6 1_565 ?
Si5B Gd1D Bi5D 42.1(4) . 1_565 ?
Bi5B Gd1D Bi5D 42.1(4) . 1_565 ?
Gd1B Gd1D Bi5D 86.1(2) 2_565 1_565 ?
Gd1B Gd1D Bi5D 40.2(2) 1_565 1_565 ?
Si5D Gd1D Bi5D 89.5(4) 6 1_565 ?
Bi5D Gd1D Bi5D 89.5(4) 6 1_565 ?
Bi3 Gd1D Bi5D 146.8(3) . 1_565 ?
Bi2 Gd1D Bi5D 99.1(3) 3_564 1_565 ?
Bi3 Gd1D Bi5D 87.9(2) 5_565 1_565 ?
Si5D Gd1D Bi5D 0.0(5) 1_565 1_565 ?
Si5D Gd2B Bi5D 0.0(7) . . ?
Si5D Gd2B Gd2D 98.3(3) . 6_545 ?
Bi5D Gd2B Gd2D 98.3(3) . 6_545 ?
Si5D Gd2B Gd2D 85.6(3) . 2_565 ?
Bi5D Gd2B Gd2D 85.6(3) . 2_565 ?
Gd2D Gd2B Gd2D 136.6(3) 6_545 2_565 ?
Si5D Gd2B Gd2D 82.7(3) . 1_545 ?
Bi5D Gd2B Gd2D 82.7(3) . 1_545 ?
Gd2D Gd2B Gd2D 133.4(3) 6_545 1_545 ?
Gd2D Gd2B Gd2D 90.0 2_565 1_545 ?
Si5D Gd2B Si5B 58.6(4) . 6_545 ?
Bi5D Gd2B Si5B 58.6(4) . 6_545 ?
Gd2D Gd2B Si5B 39.8(2) 6_545 6_545 ?
Gd2D Gd2B Si5B 122.7(2) 2_565 6_545 ?
Gd2D Gd2B Si5B 123.1(2) 1_545 6_545 ?
Si5D Gd2B Bi5B 58.6(4) . 6_545 ?
Bi5D Gd2B Bi5B 58.6(4) . 6_545 ?
Gd2D Gd2B Bi5B 39.8(2) 6_545 6_545 ?
Gd2D Gd2B Bi5B 122.7(2) 2_565 6_545 ?
Gd2D Gd2B Bi5B 123.1(2) 1_545 6_545 ?
Si5B Gd2B Bi5B 0.0(4) 6_545 6_545 ?
Si5D Gd2B Si5B 44.8(4) . 1_545 ?
Bi5D Gd2B Si5B 44.8(4) . 1_545 ?
Gd2D Gd2B Si5B 125.3(3) 6_545 1_545 ?
Gd2D Gd2B Si5B 87.2(2) 2_565 1_545 ?
Gd2D Gd2B Si5B 37.9(2) 1_545 1_545 ?
Si5B Gd2B Si5B 93.8(4) 6_545 1_545 ?
Bi5B Gd2B Si5B 93.8(4) 6_545 1_545 ?
Si5D Gd2B Bi5B 44.8(4) . 1_545 ?
Bi5D Gd2B Bi5B 44.8(4) . 1_545 ?
Gd2D Gd2B Bi5B 125.3(3) 6_545 1_545 ?
Gd2D Gd2B Bi5B 87.2(2) 2_565 1_545 ?
Gd2D Gd2B Bi5B 37.9(2) 1_545 1_545 ?
Si5B Gd2B Bi5B 93.8(4) 6_545 1_545 ?
Bi5B Gd2B Bi5B 93.8(4) 6_545 1_545 ?
Si5B Gd2B Bi5B 0.0(7) 1_545 1_545 ?
Si5D Gd2B Si5B 47.7(5) . 2_565 ?
Bi5D Gd2B Si5B 47.7(5) . 2_565 ?
Gd2D Gd2B Si5B 128.8(3) 6_545 2_565 ?
Gd2D Gd2B Si5B 37.8(3) 2_565 2_565 ?
Gd2D Gd2B Si5B 85.52(19) 1_545 2_565 ?
Si5B Gd2B Si5B 94.6(4) 6_545 2_565 ?
Bi5B Gd2B Si5B 94.6(4) 6_545 2_565 ?
Si5B Gd2B Si5B 61.8(3) 1_545 2_565 ?
Bi5B Gd2B Si5B 61.8(3) 1_545 2_565 ?
Si5D Gd2B Bi5B 47.7(5) . 2_565 ?
Bi5D Gd2B Bi5B 47.7(5) . 2_565 ?
Gd2D Gd2B Bi5B 128.8(3) 6_545 2_565 ?
Gd2D Gd2B Bi5B 37.8(3) 2_565 2_565 ?
Gd2D Gd2B Bi5B 85.52(19) 1_545 2_565 ?
Si5B Gd2B Bi5B 94.6(4) 6_545 2_565 ?
Bi5B Gd2B Bi5B 94.6(4) 6_545 2_565 ?
Si5B Gd2B Bi5B 61.8(3) 1_545 2_565 ?
Bi5B Gd2B Bi5B 61.8(3) 1_545 2_565 ?
Si5B Gd2B Bi5B 0.0(6) 2_565 2_565 ?
Si5D Gd2B Bi1 135.9(3) . . ?
Bi5D Gd2B Bi1 135.9(3) . . ?
Gd2D Gd2B Bi1 125.72(11) 6_545 . ?
Gd2D Gd2B Bi1 65.97(11) 2_565 . ?
Gd2D Gd2B Bi1 65.21(10) 1_545 . ?
Si5B Gd2B Bi1 165.5(3) 6_545 . ?
Bi5B Gd2B Bi1 165.5(3) 6_545 . ?
Si5B Gd2B Bi1 98.4(3) 1_545 . ?
Bi5B Gd2B Bi1 98.4(3) 1_545 . ?
Si5B Gd2B Bi1 98.0(3) 2_565 . ?
Bi5B Gd2B Bi1 98.0(3) 2_565 . ?
Si5B Gd2D Bi5B 0.0(6) . . ?
Si5B Gd2D Gd2B 98.3(3) . 6 ?
Bi5B Gd2D Gd2B 98.3(3) . 6 ?
Si5B Gd2D Gd2B 85.6(3) . 2_565 ?
Bi5B Gd2D Gd2B 85.6(3) . 2_565 ?
Gd2B Gd2D Gd2B 136.6(3) 6 2_565 ?
Si5B Gd2D Gd2B 82.7(3) . 1_565 ?
Bi5B Gd2D Gd2B 82.7(3) . 1_565 ?
Gd2B Gd2D Gd2B 133.4(3) 6 1_565 ?
Gd2B Gd2D Gd2B 90.000(1) 2_565 1_565 ?
Si5B Gd2D Si5D 58.6(4) . 6 ?
Bi5B Gd2D Si5D 58.6(4) . 6 ?
Gd2B Gd2D Si5D 39.8(2) 6 6 ?
Gd2B Gd2D Si5D 122.7(2) 2_565 6 ?
Gd2B Gd2D Si5D 123.1(2) 1_565 6 ?
Si5B Gd2D Bi5D 58.6(4) . 6 ?
Bi5B Gd2D Bi5D 58.6(4) . 6 ?
Gd2B Gd2D Bi5D 39.8(2) 6 6 ?
Gd2B Gd2D Bi5D 122.7(2) 2_565 6 ?
Gd2B Gd2D Bi5D 123.1(2) 1_565 6 ?
Si5D Gd2D Bi5D 0.0(5) 6 6 ?
Si5B Gd2D Si5D 44.8(4) . 1_565 ?
Bi5B Gd2D Si5D 44.8(4) . 1_565 ?
Gd2B Gd2D Si5D 125.3(3) 6 1_565 ?
Gd2B Gd2D Si5D 87.2(2) 2_565 1_565 ?
Gd2B Gd2D Si5D 37.9(2) 1_565 1_565 ?
Si5D Gd2D Si5D 93.8(4) 6 1_565 ?
Bi5D Gd2D Si5D 93.8(4) 6 1_565 ?
Si5B Gd2D Bi5D 44.8(4) . 1_565 ?
Bi5B Gd2D Bi5D 44.8(4) . 1_565 ?
Gd2B Gd2D Bi5D 125.3(3) 6 1_565 ?
Gd2B Gd2D Bi5D 87.2(2) 2_565 1_565 ?
Gd2B Gd2D Bi5D 37.9(2) 1_565 1_565 ?
Si5D Gd2D Bi5D 93.8(4) 6 1_565 ?
Bi5D Gd2D Bi5D 93.8(4) 6 1_565 ?
Si5D Gd2D Bi5D 0.0(6) 1_565 1_565 ?
Si5B Gd2D Si5D 47.7(5) . 2_565 ?
Bi5B Gd2D Si5D 47.7(5) . 2_565 ?
Gd2B Gd2D Si5D 128.8(3) 6 2_565 ?
Gd2B Gd2D Si5D 37.8(3) 2_565 2_565 ?
Gd2B Gd2D Si5D 85.52(19) 1_565 2_565 ?
Si5D Gd2D Si5D 94.6(4) 6 2_565 ?
Bi5D Gd2D Si5D 94.6(4) 6 2_565 ?
Si5D Gd2D Si5D 61.8(3) 1_565 2_565 ?
Bi5D Gd2D Si5D 61.8(3) 1_565 2_565 ?
Si5B Gd2D Bi5D 47.7(5) . 2_565 ?
Bi5B Gd2D Bi5D 47.7(5) . 2_565 ?
Gd2B Gd2D Bi5D 128.8(3) 6 2_565 ?
Gd2B Gd2D Bi5D 37.8(3) 2_565 2_565 ?
Gd2B Gd2D Bi5D 85.52(19) 1_565 2_565 ?
Si5D Gd2D Bi5D 94.6(4) 6 2_565 ?
Bi5D Gd2D Bi5D 94.6(4) 6 2_565 ?
Si5D Gd2D Bi5D 61.8(3) 1_565 2_565 ?
Bi5D Gd2D Bi5D 61.8(3) 1_565 2_565 ?
Si5D Gd2D Bi5D 0.0(5) 2_565 2_565 ?
Si5B Gd2D Bi1 135.9(3) . 1_565 ?
Bi5B Gd2D Bi1 135.9(3) . 1_565 ?
Gd2B Gd2D Bi1 125.72(11) 6 1_565 ?
Gd2B Gd2D Bi1 65.97(11) 2_565 1_565 ?
Gd2B Gd2D Bi1 65.21(10) 1_565 1_565 ?
Si5D Gd2D Bi1 165.5(3) 6 1_565 ?
Bi5D Gd2D Bi1 165.5(3) 6 1_565 ?
Si5D Gd2D Bi1 98.4(3) 1_565 1_565 ?
Bi5D Gd2D Bi1 98.4(3) 1_565 1_565 ?
Si5D Gd2D Bi1 98.0(3) 2_565 1_565 ?
Bi5D Gd2D Bi1 98.0(3) 2_565 1_565 ?
Si5D Gd3B Bi5D 0.0(5) 6 6 ?
Si5D Gd3B Si5D 179.1(7) 6 5_455 ?
Bi5D Gd3B Si5D 179.1(7) 6 5_455 ?
Si5D Gd3B Bi5D 179.1(7) 6 5_455 ?
Bi5D Gd3B Bi5D 179.1(7) 6 5_455 ?
Si5D Gd3B Bi5D 0.0(6) 5_455 5_455 ?
Si5D Gd3B Si5B 41.4(3) 6 6_545 ?
Bi5D Gd3B Si5B 41.4(3) 6 6_545 ?
Si5D Gd3B Si5B 138.6(3) 5_455 6_545 ?
Bi5D Gd3B Si5B 138.6(3) 5_455 6_545 ?
Si5D Gd3B Bi5B 41.4(3) 6 6_545 ?
Bi5D Gd3B Bi5B 41.4(3) 6 6_545 ?
Si5D Gd3B Bi5B 138.6(3) 5_455 6_545 ?
Bi5D Gd3B Bi5B 138.6(3) 5_455 6_545 ?
Si5B Gd3B Bi5B 0.0(6) 6_545 6_545 ?
Si5D Gd3B Si5B 138.6(3) 6 5_465 ?
Bi5D Gd3B Si5B 138.6(3) 6 5_465 ?
Si5D Gd3B Si5B 41.4(3) 5_455 5_465 ?
Bi5D Gd3B Si5B 41.4(3) 5_455 5_465 ?
Si5B Gd3B Si5B 179.1(7) 6_545 5_465 ?
Bi5B Gd3B Si5B 179.1(7) 6_545 5_465 ?
Si5D Gd3B Bi5B 138.6(3) 6 5_465 ?
Bi5D Gd3B Bi5B 138.6(3) 6 5_465 ?
Si5D Gd3B Bi5B 41.4(3) 5_455 5_465 ?
Bi5D Gd3B Bi5B 41.4(3) 5_455 5_465 ?
Si5B Gd3B Bi5B 179.1(7) 6_545 5_465 ?
Bi5B Gd3B Bi5B 179.1(7) 6_545 5_465 ?
Si5B Gd3B Bi5B 0.0(5) 5_465 5_465 ?
Si5D Gd3B Si5B 132.0(3) 6 2_565 ?
Bi5D Gd3B Si5B 132.0(3) 6 2_565 ?
Si5D Gd3B Si5B 48.0(3) 5_455 2_565 ?
Bi5D Gd3B Si5B 48.0(3) 5_455 2_565 ?
Si5B Gd3B Si5B 90.58(15) 6_545 2_565 ?
Bi5B Gd3B Si5B 90.58(15) 6_545 2_565 ?
Si5B Gd3B Si5B 89.41(16) 5_465 2_565 ?
Bi5B Gd3B Si5B 89.41(16) 5_465 2_565 ?
Si5D Gd3B Bi5B 132.0(3) 6 2_565 ?
Bi5D Gd3B Bi5B 132.0(3) 6 2_565 ?
Si5D Gd3B Bi5B 48.0(3) 5_455 2_565 ?
Bi5D Gd3B Bi5B 48.0(3) 5_455 2_565 ?
Si5B Gd3B Bi5B 90.58(15) 6_545 2_565 ?
Bi5B Gd3B Bi5B 90.58(15) 6_545 2_565 ?
Si5B Gd3B Bi5B 89.41(16) 5_465 2_565 ?
Bi5B Gd3B Bi5B 89.41(16) 5_465 2_565 ?
Si5B Gd3B Bi5B 0.0(6) 2_565 2_565 ?
Si5D Gd3B Bi5B 48.0(3) 6 . ?
Bi5D Gd3B Bi5B 48.0(3) 6 . ?
Si5D Gd3B Bi5B 132.0(3) 5_455 . ?
Bi5D Gd3B Bi5B 132.0(3) 5_455 . ?
Si5B Gd3B Bi5B 89.41(16) 6_545 . ?
Bi5B Gd3B Bi5B 89.41(16) 6_545 . ?
Si5B Gd3B Bi5B 90.58(15) 5_465 . ?
Bi5B Gd3B Bi5B 90.58(15) 5_465 . ?
Si5B Gd3B Bi5B 179.2(6) 2_565 . ?
Bi5B Gd3B Bi5B 179.2(6) 2_565 . ?
Si5D Gd3B Si5B 48.0(3) 6 . ?
Bi5D Gd3B Si5B 48.0(3) 6 . ?
Si5D Gd3B Si5B 132.0(3) 5_455 . ?
Bi5D Gd3B Si5B 132.0(3) 5_455 . ?
Si5B Gd3B Si5B 89.41(16) 6_545 . ?
Bi5B Gd3B Si5B 89.41(16) 6_545 . ?
Si5B Gd3B Si5B 90.58(15) 5_465 . ?
Bi5B Gd3B Si5B 90.58(15) 5_465 . ?
Si5B Gd3B Si5B 179.2(6) 2_565 . ?
Bi5B Gd3B Si5B 179.2(6) 2_565 . ?
Bi5B Gd3B Si5B 0.0(5) . . ?
Gd1C Bi1 Gd1C 134.7(2) 1_445 2_665 ?
Gd1C Bi1 Gd1A 48.5(2) 1_445 1_455 ?
Gd1C Bi1 Gd1A 111.4(2) 2_665 1_455 ?
Gd1C Bi1 Gd1A 111.4(2) 1_445 2_655 ?
Gd1C Bi1 Gd1A 48.5(2) 2_665 2_655 ?
Gd1A Bi1 Gd1A 134.7(2) 1_455 2_655 ?
Gd1C Bi1 Gd2B 145.23(18) 1_445 . ?
Gd1C Bi1 Gd2B 78.70(11) 2_665 . ?
Gd1A Bi1 Gd2B 118.47(15) 1_455 . ?
Gd1A Bi1 Gd2B 98.55(14) 2_655 . ?
Gd1C Bi1 Gd2D 98.55(14) 1_445 2_565 ?
Gd1C Bi1 Gd2D 118.47(16) 2_665 2_565 ?
Gd1A Bi1 Gd2D 78.70(11) 1_455 2_565 ?
Gd1A Bi1 Gd2D 145.23(18) 2_655 2_565 ?
Gd2B Bi1 Gd2D 48.1(2) . 2_565 ?
Gd1C Bi1 Gd2D 118.47(16) 1_445 1_545 ?
Gd1C Bi1 Gd2D 98.55(14) 2_665 1_545 ?
Gd1A Bi1 Gd2D 145.23(18) 1_455 1_545 ?
Gd1A Bi1 Gd2D 78.70(11) 2_655 1_545 ?
Gd2B Bi1 Gd2D 49.6(2) . 1_545 ?
Gd2D Bi1 Gd2D 71.5(2) 2_565 1_545 ?
Gd1C Bi1 Gd2B 78.70(11) 1_445 2 ?
Gd1C Bi1 Gd2B 145.23(18) 2_665 2 ?
Gd1A Bi1 Gd2B 98.55(14) 1_455 2 ?
Gd1A Bi1 Gd2B 118.47(15) 2_655 2 ?
Gd2B Bi1 Gd2B 71.5(2) . 2 ?
Gd2D Bi1 Gd2B 49.6(2) 2_565 2 ?
Gd2D Bi1 Gd2B 48.1(2) 1_545 2 ?
Gd1C Bi1 Gd3A 67.33(11) 1_445 . ?
Gd1C Bi1 Gd3A 67.33(11) 2_665 . ?
Gd1A Bi1 Gd3A 67.33(11) 1_455 . ?
Gd1A Bi1 Gd3A 67.33(11) 2_655 . ?
Gd2B Bi1 Gd3A 144.24(11) . . ?
Gd2D Bi1 Gd3A 144.24(11) 2_565 . ?
Gd2D Bi1 Gd3A 144.24(11) 1_545 . ?
Gd2B Bi1 Gd3A 144.24(11) 2 . ?
Gd1C Bi1 Gd1A 33.4(2) 1_445 6_545 ?
Gd1C Bi1 Gd1A 123.4(2) 2_665 6_545 ?
Gd1A Bi1 Gd1A 81.01(9) 1_455 6_545 ?
Gd1A Bi1 Gd1A 82.63(10) 2_655 6_545 ?
Gd2B Bi1 Gd1A 145.04(18) . 6_545 ?
Gd2D Bi1 Gd1A 118.13(16) 2_565 6_545 ?
Gd2D Bi1 Gd1A 97.34(13) 1_545 6_545 ?
Gd2B Bi1 Gd1A 77.26(11) 2 6_545 ?
Gd3A Bi1 Gd1A 68.34(11) . 6_545 ?
Gd1C Bi1 Gd1A 123.4(2) 1_445 5_455 ?
Gd1C Bi1 Gd1A 33.4(2) 2_665 5_455 ?
Gd1A Bi1 Gd1A 82.63(10) 1_455 5_455 ?
Gd1A Bi1 Gd1A 81.01(9) 2_655 5_455 ?
Gd2B Bi1 Gd1A 77.26(11) . 5_455 ?
Gd2D Bi1 Gd1A 97.34(13) 2_565 5_455 ?
Gd2D Bi1 Gd1A 118.13(16) 1_545 5_455 ?
Gd2B Bi1 Gd1A 145.04(18) 2 5_455 ?
Gd3A Bi1 Gd1A 68.34(11) . 5_455 ?
Gd1A Bi1 Gd1A 136.7(2) 6_545 5_455 ?
Gd1C Bi1 Gd1C 82.63(10) 1_445 5_455 ?
Gd1C Bi1 Gd1C 81.01(9) 2_665 5_455 ?
Gd1A Bi1 Gd1C 123.4(2) 1_455 5_455 ?
Gd1A Bi1 Gd1C 33.4(2) 2_655 5_455 ?
Gd2B Bi1 Gd1C 118.13(16) . 5_455 ?
Gd2D Bi1 Gd1C 145.04(18) 2_565 5_455 ?
Gd2D Bi1 Gd1C 77.26(10) 1_545 5_455 ?
Gd2B Bi1 Gd1C 97.34(13) 2 5_455 ?
Gd3A Bi1 Gd1C 68.34(11) . 5_455 ?
Gd1A Bi1 Gd1C 50.6(2) 6_545 5_455 ?
Gd1A Bi1 Gd1C 111.2(2) 5_455 5_455 ?
Gd3A Bi2 Gd2C 67.45(11) 1_556 2_665 ?
Gd3A Bi2 Gd2C 67.45(11) 1_556 1_445 ?
Gd2C Bi2 Gd2C 134.9(2) 2_665 1_445 ?
Gd3A Bi2 Gd2A 67.45(11) 1_556 2_655 ?
Gd2C Bi2 Gd2A 47.0(2) 2_665 2_655 ?
Gd2C Bi2 Gd2A 112.8(2) 1_445 2_655 ?
Gd3A Bi2 Gd2A 67.45(11) 1_556 1_455 ?
Gd2C Bi2 Gd2A 112.8(2) 2_665 1_455 ?
Gd2C Bi2 Gd2A 47.0(2) 1_445 1_455 ?
Gd2A Bi2 Gd2A 134.9(2) 2_655 1_455 ?
Gd3A Bi2 Gd1D 143.01(12) 1_556 4_455 ?
Gd2C Bi2 Gd1D 146.17(18) 2_665 4_455 ?
Gd2C Bi2 Gd1D 77.41(11) 1_445 4_455 ?
Gd2A Bi2 Gd1D 119.48(15) 2_655 4_455 ?
Gd2A Bi2 Gd1D 96.93(14) 1_455 4_455 ?
Gd3A Bi2 Gd1B 143.01(11) 1_556 4 ?
Gd2C Bi2 Gd1B 96.93(14) 2_665 4 ?
Gd2C Bi2 Gd1B 119.48(15) 1_445 4 ?
Gd2A Bi2 Gd1B 77.41(11) 2_655 4 ?
Gd2A Bi2 Gd1B 146.17(18) 1_455 4 ?
Gd1D Bi2 Gd1B 50.5(2) 4_455 4 ?
Gd3A Bi2 Gd1B 143.01(11) 1_556 3 ?
Gd2C Bi2 Gd1B 119.48(15) 2_665 3 ?
Gd2C Bi2 Gd1B 96.93(14) 1_445 3 ?
Gd2A Bi2 Gd1B 146.17(18) 2_655 3 ?
Gd2A Bi2 Gd1B 77.41(11) 1_455 3 ?
Gd1D Bi2 Gd1B 50.3(2) 4_455 3 ?
Gd1B Bi2 Gd1B 74.0(2) 4 3 ?
Gd3A Bi2 Gd1D 143.01(12) 1_556 3_655 ?
Gd2C Bi2 Gd1D 77.41(11) 2_665 3_655 ?
Gd2C Bi2 Gd1D 146.17(18) 1_445 3_655 ?
Gd2A Bi2 Gd1D 96.93(14) 2_655 3_655 ?
Gd2A Bi2 Gd1D 119.48(15) 1_455 3_655 ?
Gd1D Bi2 Gd1D 74.0(2) 4_455 3_655 ?
Gd1B Bi2 Gd1D 50.3(2) 4 3_655 ?
Gd1B Bi2 Gd1D 50.5(2) 3 3_655 ?
Gd3A Bi2 Gd2A 68.22(10) 1_556 5_455 ?
Gd2C Bi2 Gd2A 35.2(2) 2_665 5_455 ?
Gd2C Bi2 Gd2A 122.19(18) 1_445 5_455 ?
Gd2A Bi2 Gd2A 81.16(9) 2_655 5_455 ?
Gd2A Bi2 Gd2A 82.48(9) 1_455 5_455 ?
Gd1D Bi2 Gd2A 145.62(18) 4_455 5_455 ?
Gd1B Bi2 Gd2A 118.30(15) 4 5_455 ?
Gd1B Bi2 Gd2A 96.81(13) 3 5_455 ?
Gd1D Bi2 Gd2A 76.55(11) 3_655 5_455 ?
Gd3A Bi2 Gd2A 68.22(10) 1_556 6_545 ?
Gd2C Bi2 Gd2A 122.19(18) 2_665 6_545 ?
Gd2C Bi2 Gd2A 35.2(2) 1_445 6_545 ?
Gd2A Bi2 Gd2A 82.48(9) 2_655 6_545 ?
Gd2A Bi2 Gd2A 81.16(9) 1_455 6_545 ?
Gd1D Bi2 Gd2A 76.55(11) 4_455 6_545 ?
Gd1B Bi2 Gd2A 96.81(13) 4 6_545 ?
Gd1B Bi2 Gd2A 118.30(15) 3 6_545 ?
Gd1D Bi2 Gd2A 145.62(18) 3_655 6_545 ?
Gd2A Bi2 Gd2A 136.4(2) 5_455 6_545 ?
Gd3A Bi2 Gd2C 68.22(10) 1_556 6_545 ?
Gd2C Bi2 Gd2C 82.48(9) 2_665 6_545 ?
Gd2C Bi2 Gd2C 81.16(9) 1_445 6_545 ?
Gd2A Bi2 Gd2C 122.19(18) 2_655 6_545 ?
Gd2A Bi2 Gd2C 35.2(2) 1_455 6_545 ?
Gd1D Bi2 Gd2C 118.30(15) 4_455 6_545 ?
Gd1B Bi2 Gd2C 145.62(18) 4 6_545 ?
Gd1B Bi2 Gd2C 76.55(11) 3 6_545 ?
Gd1D Bi2 Gd2C 96.81(13) 3_655 6_545 ?
Gd2A Bi2 Gd2C 48.7(2) 5_455 6_545 ?
Gd2A Bi2 Gd2C 112.7(2) 6_545 6_545 ?
Gd3B Bi3 Gd1D 68.80(13) . 2_565 ?
Gd3B Bi3 Gd1D 68.80(13) . . ?
Gd1D Bi3 Gd1D 137.6(3) 2_565 . ?
Gd3B Bi3 Gd1B 68.80(13) . 2_565 ?
Gd1D Bi3 Gd1B 112.1(2) 2_565 2_565 ?
Gd1D Bi3 Gd1B 50.4(2) . 2_565 ?
Gd3B Bi3 Gd1B 68.80(13) . . ?
Gd1D Bi3 Gd1B 50.4(2) 2_565 . ?
Gd1D Bi3 Gd1B 112.1(2) . . ?
Gd1B Bi3 Gd1B 137.6(3) 2_565 . ?
Gd3B Bi3 Gd1B 68.84(13) . 5_455 ?
Gd1D Bi3 Gd1B 33.17(19) 2_565 5_455 ?
Gd1D Bi3 Gd1B 125.2(2) . 5_455 ?
Gd1B Bi3 Gd1B 82.54(10) 2_565 5_455 ?
Gd1B Bi3 Gd1B 82.46(11) . 5_455 ?
Gd3B Bi3 Gd1B 68.84(13) . 6 ?
Gd1D Bi3 Gd1B 125.2(2) 2_565 6 ?
Gd1D Bi3 Gd1B 33.17(19) . 6 ?
Gd1B Bi3 Gd1B 82.46(11) 2_565 6 ?
Gd1B Bi3 Gd1B 82.54(10) . 6 ?
Gd1B Bi3 Gd1B 137.7(3) 5_455 6 ?
Gd3B Bi3 Gd1D 68.84(13) . 5_465 ?
Gd1D Bi3 Gd1D 82.54(10) 2_565 5_465 ?
Gd1D Bi3 Gd1D 82.46(10) . 5_465 ?
Gd1B Bi3 Gd1D 33.17(19) 2_565 5_465 ?
Gd1B Bi3 Gd1D 125.2(2) . 5_465 ?
Gd1B Bi3 Gd1D 50.5(2) 5_455 5_465 ?
Gd1B Bi3 Gd1D 112.1(2) 6 5_465 ?
Gd3B Bi3 Gd1D 68.84(13) . 6_545 ?
Gd1D Bi3 Gd1D 82.46(11) 2_565 6_545 ?
Gd1D Bi3 Gd1D 82.54(10) . 6_545 ?
Gd1B Bi3 Gd1D 125.2(2) 2_565 6_545 ?
Gd1B Bi3 Gd1D 33.17(19) . 6_545 ?
Gd1B Bi3 Gd1D 112.1(2) 5_455 6_545 ?
Gd1B Bi3 Gd1D 50.5(2) 6 6_545 ?
Gd1D Bi3 Gd1D 137.7(3) 5_465 6_545 ?
Gd3B Bi3 Gd2C 144.67(11) . 3_654 ?
Gd1D Bi3 Gd2C 144.43(19) 2_565 3_654 ?
Gd1D Bi3 Gd2C 77.10(13) . 3_654 ?
Gd1B Bi3 Gd2C 96.48(15) 2_565 3_654 ?
Gd1B Bi3 Gd2C 118.50(16) . 3_654 ?
Gd1B Bi3 Gd2C 143.34(18) 5_455 3_654 ?
Gd1B Bi3 Gd2C 77.69(12) 6 3_654 ?
Gd1D Bi3 Gd2C 116.25(16) 5_465 3_654 ?
Gd1D Bi3 Gd2C 98.43(15) 6_545 3_654 ?
Gd3B Bi3 Gd2A 144.67(10) . 3_554 ?
Gd1D Bi3 Gd2A 118.50(16) 2_565 3_554 ?
Gd1D Bi3 Gd2A 96.48(15) . 3_554 ?
Gd1B Bi3 Gd2A 77.10(13) 2_565 3_554 ?
Gd1B Bi3 Gd2A 144.43(19) . 3_554 ?
Gd1B Bi3 Gd2A 98.43(14) 5_455 3_554 ?
Gd1B Bi3 Gd2A 116.25(16) 6 3_554 ?
Gd1D Bi3 Gd2A 77.69(12) 5_465 3_554 ?
Gd1D Bi3 Gd2A 143.34(18) 6_545 3_554 ?
Gd2C Bi3 Gd2A 46.5(2) 3_654 3_554 ?
Gd3B Bi3 Gd2A 144.67(10) . 4_564 ?
Gd1D Bi3 Gd2A 96.48(15) 2_565 4_564 ?
Gd1D Bi3 Gd2A 118.50(16) . 4_564 ?
Gd1B Bi3 Gd2A 144.43(19) 2_565 4_564 ?
Gd1B Bi3 Gd2A 77.10(13) . 4_564 ?
Gd1B Bi3 Gd2A 116.25(16) 5_455 4_564 ?
Gd1B Bi3 Gd2A 98.43(14) 6 4_564 ?
Gd1D Bi3 Gd2A 143.34(18) 5_465 4_564 ?
Gd1D Bi3 Gd2A 77.69(12) 6_545 4_564 ?
Gd2C Bi3 Gd2A 49.9(2) 3_654 4_564 ?
Gd2A Bi3 Gd2A 70.7(2) 3_554 4_564 ?
Gd3B Bi4 Gd1C 142.93(12) . 6_545 ?
Gd3B Bi4 Gd1A 142.93(12) . 6 ?
Gd1C Bi4 Gd1A 48.2(2) 6_545 6 ?
Gd3B Bi4 Gd1A 142.93(12) . 5_455 ?
Gd1C Bi4 Gd1A 52.6(2) 6_545 5_455 ?
Gd1A Bi4 Gd1A 74.1(2) 6 5_455 ?
Gd3B Bi4 Gd1C 142.93(12) . 5_465 ?
Gd1C Bi4 Gd1C 74.1(2) 6_545 5_465 ?
Gd1A Bi4 Gd1C 52.6(2) 6 5_465 ?
Gd1A Bi4 Gd1C 48.2(2) 5_455 5_465 ?
Gd3B Bi4 Gd2D 67.26(12) . . ?
Gd1C Bi4 Gd2D 145.56(18) 6_545 . ?
Gd1A Bi4 Gd2D 98.37(15) 6 . ?
Gd1A Bi4 Gd2D 118.12(16) 5_455 . ?
Gd1C Bi4 Gd2D 78.00(14) 5_465 . ?
Gd3B Bi4 Gd2D 67.26(12) . 2_565 ?
Gd1C Bi4 Gd2D 78.00(14) 6_545 2_565 ?
Gd1A Bi4 Gd2D 118.12(16) 6 2_565 ?
Gd1A Bi4 Gd2D 98.37(15) 5_455 2_565 ?
Gd1C Bi4 Gd2D 145.56(18) 5_465 2_565 ?
Gd2D Bi4 Gd2D 134.5(2) . 2_565 ?
Gd3B Bi4 Gd2B 67.26(12) . 2_565 ?
Gd1C Bi4 Gd2B 118.12(16) 6_545 2_565 ?
Gd1A Bi4 Gd2B 78.00(14) 6 2_565 ?
Gd1A Bi4 Gd2B 145.56(18) 5_455 2_565 ?
Gd1C Bi4 Gd2B 98.37(15) 5_465 2_565 ?
Gd2D Bi4 Gd2B 46.98(19) . 2_565 ?
Gd2D Bi4 Gd2B 112.5(2) 2_565 2_565 ?
Gd3B Bi4 Gd2B 67.26(12) . . ?
Gd1C Bi4 Gd2B 98.37(15) 6_545 . ?
Gd1A Bi4 Gd2B 145.56(18) 6 . ?
Gd1A Bi4 Gd2B 78.00(14) 5_455 . ?
Gd1C Bi4 Gd2B 118.12(16) 5_465 . ?
Gd2D Bi4 Gd2B 112.5(2) . . ?
Gd2D Bi4 Gd2B 46.98(19) 2_565 . ?
Gd2B Bi4 Gd2B 134.5(2) 2_565 . ?
Gd3B Bi4 Gd2B 67.61(12) . 6 ?
Gd1C Bi4 Gd2B 146.91(19) 6_545 6 ?
Gd1A Bi4 Gd2B 120.49(15) 6 6 ?
Gd1A Bi4 Gd2B 95.77(15) 5_455 6 ?
Gd1C Bi4 Gd2B 76.71(14) 5_465 6 ?
Gd2D Bi4 Gd2B 35.41(17) . 6 ?
Gd2D Bi4 Gd2B 121.37(19) 2_565 6 ?
Gd2B Bi4 Gd2B 81.24(10) 2_565 6 ?
Gd2B Bi4 Gd2B 81.82(11) . 6 ?
Gd3B Bi4 Gd2D 67.61(12) . 6_545 ?
Gd1C Bi4 Gd2D 120.49(15) 6_545 6_545 ?
Gd1A Bi4 Gd2D 146.91(19) 6 6_545 ?
Gd1A Bi4 Gd2D 76.71(14) 5_455 6_545 ?
Gd1C Bi4 Gd2D 95.77(15) 5_465 6_545 ?
Gd2D Bi4 Gd2D 81.82(11) . 6_545 ?
Gd2D Bi4 Gd2D 81.24(10) 2_565 6_545 ?
Gd2B Bi4 Gd2D 121.37(19) 2_565 6_545 ?
Gd2B Bi4 Gd2D 35.41(17) . 6_545 ?
Gd2B Bi4 Gd2D 47.72(17) 6 6_545 ?
Gd3B Bi4 Gd2B 67.61(12) . 5_455 ?
Gd1C Bi4 Gd2B 76.71(14) 6_545 5_455 ?
Gd1A Bi4 Gd2B 95.77(15) 6 5_455 ?
Gd1A Bi4 Gd2B 120.49(15) 5_455 5_455 ?
Gd1C Bi4 Gd2B 146.91(19) 5_465 5_455 ?
Gd2D Bi4 Gd2B 121.37(19) . 5_455 ?
Gd2D Bi4 Gd2B 35.41(17) 2_565 5_455 ?
Gd2B Bi4 Gd2B 81.82(11) 2_565 5_455 ?
Gd2B Bi4 Gd2B 81.24(10) . 5_455 ?
Gd2B Bi4 Gd2B 135.2(2) 6 5_455 ?
Gd2D Bi4 Gd2B 112.5(2) 6_545 5_455 ?
Gd2C Bi5A Gd1C 161.1(6) 1_554 . ?
Gd2C Bi5A Si5C 96.0(4) 1_554 1_565 ?
Gd1C Bi5A Si5C 96.2(4) . 1_565 ?
Gd2C Bi5A Bi5C 96.0(4) 1_554 1_565 ?
Gd1C Bi5A Bi5C 96.2(4) . 1_565 ?
Si5C Bi5A Bi5C 0.0(12) 1_565 1_565 ?
Gd2C Bi5A Si5C 96.8(5) 1_554 2_665 ?
Gd1C Bi5A Si5C 97.6(4) . 2_665 ?
Si5C Bi5A Si5C 90.000(2) 1_565 2_665 ?
Bi5C Bi5A Si5C 90.000(2) 1_565 2_665 ?
Gd2C Bi5A Bi5C 96.8(5) 1_554 2_665 ?
Gd1C Bi5A Bi5C 97.6(4) . 2_665 ?
Si5C Bi5A Bi5C 90.000(2) 1_565 2_665 ?
Bi5C Bi5A Bi5C 90.000(2) 1_565 2_665 ?
Si5C Bi5A Bi5C 0.0(7) 2_665 2_665 ?
Gd2C Bi5A Si5C 81.0(3) 1_554 6_655 ?
Gd1C Bi5A Si5C 80.2(3) . 6_655 ?
Si5C Bi5A Si5C 136.9(8) 1_565 6_655 ?
Bi5C Bi5A Si5C 136.9(8) 1_565 6_655 ?
Si5C Bi5A Si5C 133.1(8) 2_665 6_655 ?
Bi5C Bi5A Si5C 133.1(8) 2_665 6_655 ?
Gd2C Bi5A Bi5C 81.0(3) 1_554 6_655 ?
Gd1C Bi5A Bi5C 80.2(3) . 6_655 ?
Si5C Bi5A Bi5C 136.9(8) 1_565 6_655 ?
Bi5C Bi5A Bi5C 136.9(8) 1_565 6_655 ?
Si5C Bi5A Bi5C 133.1(8) 2_665 6_655 ?
Bi5C Bi5A Bi5C 133.1(8) 2_665 6_655 ?
Si5C Bi5A Bi5C 0.0(9) 6_655 6_655 ?
Gd2C Bi5A Gd2A 41.1(4) 1_554 6_654 ?
Gd1C Bi5A Gd2A 120.1(5) . 6_654 ?
Si5C Bi5A Gd2A 124.5(3) 1_565 6_654 ?
Bi5C Bi5A Gd2A 124.5(3) 1_565 6_654 ?
Si5C Bi5A Gd2A 121.1(3) 2_665 6_654 ?
Bi5C Bi5A Gd2A 121.1(3) 2_665 6_654 ?
Si5C Bi5A Gd2A 39.9(3) 6_655 6_654 ?
Bi5C Bi5A Gd2A 39.9(3) 6_655 6_654 ?
Gd2C Bi5A Gd1A 123.9(5) 1_554 6_655 ?
Gd1C Bi5A Gd1A 37.4(4) . 6_655 ?
Si5C Bi5A Gd1A 123.1(3) 1_565 6_655 ?
Bi5C Bi5A Gd1A 123.1(3) 1_565 6_655 ?
Si5C Bi5A Gd1A 119.3(3) 2_665 6_655 ?
Bi5C Bi5A Gd1A 119.3(3) 2_665 6_655 ?
Si5C Bi5A Gd1A 42.9(3) 6_655 6_655 ?
Bi5C Bi5A Gd1A 42.9(3) 6_655 6_655 ?
Gd2A Bi5A Gd1A 82.8(3) 6_654 6_655 ?
Gd2C Bi5A Gd2A 56.9(5) 1_554 1_564 ?
Gd1C Bi5A Gd2A 133.7(7) . 1_564 ?
Si5C Bi5A Gd2A 39.1(3) 1_565 1_564 ?
Bi5C Bi5A Gd2A 39.1(3) 1_565 1_564 ?
Si5C Bi5A Gd2A 94.3(3) 2_665 1_564 ?
Bi5C Bi5A Gd2A 94.3(3) 2_665 1_564 ?
Si5C Bi5A Gd2A 121.0(7) 6_655 1_564 ?
Bi5C Bi5A Gd2A 121.0(7) 6_655 1_564 ?
Gd2A Bi5A Gd2A 89.9(5) 6_654 1_564 ?
Gd1A Bi5A Gd2A 144.4(6) 6_655 1_564 ?
Gd2C Bi5A Gd3A 86.4(6) 1_554 1_665 ?
Gd1C Bi5A Gd3A 84.3(6) . 1_665 ?
Si5C Bi5A Gd3A 69.6(2) 1_565 1_665 ?
Bi5C Bi5A Gd3A 69.6(2) 1_565 1_665 ?
Si5C Bi5A Gd3A 159.6(2) 2_665 1_665 ?
Bi5C Bi5A Gd3A 159.6(2) 2_665 1_665 ?
Si5C Bi5A Gd3A 67.3(7) 6_655 1_665 ?
Bi5C Bi5A Gd3A 67.3(7) 6_655 1_665 ?
Gd2A Bi5A Gd3A 73.8(4) 6_654 1_665 ?
Gd1A Bi5A Gd3A 73.9(3) 6_655 1_665 ?
Gd2A Bi5A Gd3A 70.6(4) 1_564 1_665 ?
Gd2C Si5A Gd1C 161.1(6) 1_554 . ?
Gd2C Si5A Si5C 96.0(4) 1_554 1_565 ?
Gd1C Si5A Si5C 96.2(4) . 1_565 ?
Gd2C Si5A Bi5C 96.0(4) 1_554 1_565 ?
Gd1C Si5A Bi5C 96.2(4) . 1_565 ?
Si5C Si5A Bi5C 0.0(12) 1_565 1_565 ?
Gd2C Si5A Si5C 96.8(5) 1_554 2_665 ?
Gd1C Si5A Si5C 97.6(4) . 2_665 ?
Si5C Si5A Si5C 90.000(2) 1_565 2_665 ?
Bi5C Si5A Si5C 90.000(2) 1_565 2_665 ?
Gd2C Si5A Bi5C 96.8(5) 1_554 2_665 ?
Gd1C Si5A Bi5C 97.6(4) . 2_665 ?
Si5C Si5A Bi5C 90.000(2) 1_565 2_665 ?
Bi5C Si5A Bi5C 90.000(2) 1_565 2_665 ?
Si5C Si5A Bi5C 0.0(7) 2_665 2_665 ?
Gd2C Si5A Si5C 81.0(3) 1_554 6_655 ?
Gd1C Si5A Si5C 80.2(3) . 6_655 ?
Si5C Si5A Si5C 136.9(8) 1_565 6_655 ?
Bi5C Si5A Si5C 136.9(8) 1_565 6_655 ?
Si5C Si5A Si5C 133.1(8) 2_665 6_655 ?
Bi5C Si5A Si5C 133.1(8) 2_665 6_655 ?
Gd2C Si5A Bi5C 81.0(3) 1_554 6_655 ?
Gd1C Si5A Bi5C 80.2(3) . 6_655 ?
Si5C Si5A Bi5C 136.9(8) 1_565 6_655 ?
Bi5C Si5A Bi5C 136.9(8) 1_565 6_655 ?
Si5C Si5A Bi5C 133.1(8) 2_665 6_655 ?
Bi5C Si5A Bi5C 133.1(8) 2_665 6_655 ?
Si5C Si5A Bi5C 0.0(9) 6_655 6_655 ?
Gd2C Si5A Gd2A 41.1(4) 1_554 6_654 ?
Gd1C Si5A Gd2A 120.1(5) . 6_654 ?
Si5C Si5A Gd2A 124.5(3) 1_565 6_654 ?
Bi5C Si5A Gd2A 124.5(3) 1_565 6_654 ?
Si5C Si5A Gd2A 121.1(3) 2_665 6_654 ?
Bi5C Si5A Gd2A 121.1(3) 2_665 6_654 ?
Si5C Si5A Gd2A 39.9(3) 6_655 6_654 ?
Bi5C Si5A Gd2A 39.9(3) 6_655 6_654 ?
Gd2C Si5A Gd1A 123.9(5) 1_554 6_655 ?
Gd1C Si5A Gd1A 37.4(4) . 6_655 ?
Si5C Si5A Gd1A 123.1(3) 1_565 6_655 ?
Bi5C Si5A Gd1A 123.1(3) 1_565 6_655 ?
Si5C Si5A Gd1A 119.3(3) 2_665 6_655 ?
Bi5C Si5A Gd1A 119.3(3) 2_665 6_655 ?
Si5C Si5A Gd1A 42.9(3) 6_655 6_655 ?
Bi5C Si5A Gd1A 42.9(3) 6_655 6_655 ?
Gd2A Si5A Gd1A 82.8(3) 6_654 6_655 ?
Gd2C Si5A Gd2A 56.9(5) 1_554 1_564 ?
Gd1C Si5A Gd2A 133.7(7) . 1_564 ?
Si5C Si5A Gd2A 39.1(3) 1_565 1_564 ?
Bi5C Si5A Gd2A 39.1(3) 1_565 1_564 ?
Si5C Si5A Gd2A 94.3(3) 2_665 1_564 ?
Bi5C Si5A Gd2A 94.3(3) 2_665 1_564 ?
Si5C Si5A Gd2A 121.0(7) 6_655 1_564 ?
Bi5C Si5A Gd2A 121.0(7) 6_655 1_564 ?
Gd2A Si5A Gd2A 89.9(5) 6_654 1_564 ?
Gd1A Si5A Gd2A 144.4(6) 6_655 1_564 ?
Gd2C Si5A Gd3A 86.4(6) 1_554 1_665 ?
Gd1C Si5A Gd3A 84.3(6) . 1_665 ?
Si5C Si5A Gd3A 69.6(2) 1_565 1_665 ?
Bi5C Si5A Gd3A 69.6(2) 1_565 1_665 ?
Si5C Si5A Gd3A 159.6(2) 2_665 1_665 ?
Bi5C Si5A Gd3A 159.6(2) 2_665 1_665 ?
Si5C Si5A Gd3A 67.3(7) 6_655 1_665 ?
Bi5C Si5A Gd3A 67.3(7) 6_655 1_665 ?
Gd2A Si5A Gd3A 73.8(4) 6_654 1_665 ?
Gd1A Si5A Gd3A 73.9(3) 6_655 1_665 ?
Gd2A Si5A Gd3A 70.6(4) 1_564 1_665 ?
Gd2A Bi5C Gd1A 161.1(6) 1_554 . ?
Gd2A Bi5C Si5A 96.0(4) 1_554 1_545 ?
Gd1A Bi5C Si5A 96.2(4) . 1_545 ?
Gd2A Bi5C Bi5A 96.0(4) 1_554 1_545 ?
Gd1A Bi5C Bi5A 96.2(4) . 1_545 ?
Si5A Bi5C Bi5A 0.0(10) 1_545 1_545 ?
Gd2A Bi5C Si5A 96.8(5) 1_554 2_665 ?
Gd1A Bi5C Si5A 97.6(4) . 2_665 ?
Si5A Bi5C Si5A 90.000(2) 1_545 2_665 ?
Bi5A Bi5C Si5A 90.000(2) 1_545 2_665 ?
Gd2A Bi5C Bi5A 96.8(5) 1_554 2_665 ?
Gd1A Bi5C Bi5A 97.6(4) . 2_665 ?
Si5A Bi5C Bi5A 90.000(2) 1_545 2_665 ?
Bi5A Bi5C Bi5A 90.000(2) 1_545 2_665 ?
Si5A Bi5C Bi5A 0.0(12) 2_665 2_665 ?
Gd2A Bi5C Si5A 81.0(3) 1_554 6_645 ?
Gd1A Bi5C Si5A 80.2(3) . 6_645 ?
Si5A Bi5C Si5A 136.9(8) 1_545 6_645 ?
Bi5A Bi5C Si5A 136.9(8) 1_545 6_645 ?
Si5A Bi5C Si5A 133.1(8) 2_665 6_645 ?
Bi5A Bi5C Si5A 133.1(8) 2_665 6_645 ?
Gd2A Bi5C Bi5A 81.0(3) 1_554 6_645 ?
Gd1A Bi5C Bi5A 80.2(3) . 6_645 ?
Si5A Bi5C Bi5A 136.9(8) 1_545 6_645 ?
Bi5A Bi5C Bi5A 136.9(8) 1_545 6_645 ?
Si5A Bi5C Bi5A 133.1(8) 2_665 6_645 ?
Bi5A Bi5C Bi5A 133.1(8) 2_665 6_645 ?
Si5A Bi5C Bi5A 0.0(9) 6_645 6_645 ?
Gd2A Bi5C Gd2C 41.1(4) 1_554 6_644 ?
Gd1A Bi5C Gd2C 120.1(5) . 6_644 ?
Si5A Bi5C Gd2C 124.5(3) 1_545 6_644 ?
Bi5A Bi5C Gd2C 124.5(3) 1_545 6_644 ?
Si5A Bi5C Gd2C 121.1(3) 2_665 6_644 ?
Bi5A Bi5C Gd2C 121.1(3) 2_665 6_644 ?
Si5A Bi5C Gd2C 39.9(3) 6_645 6_644 ?
Bi5A Bi5C Gd2C 39.9(3) 6_645 6_644 ?
Gd2A Bi5C Gd1C 123.9(5) 1_554 6_645 ?
Gd1A Bi5C Gd1C 37.4(4) . 6_645 ?
Si5A Bi5C Gd1C 123.1(3) 1_545 6_645 ?
Bi5A Bi5C Gd1C 123.1(3) 1_545 6_645 ?
Si5A Bi5C Gd1C 119.3(3) 2_665 6_645 ?
Bi5A Bi5C Gd1C 119.3(3) 2_665 6_645 ?
Si5A Bi5C Gd1C 42.9(3) 6_645 6_645 ?
Bi5A Bi5C Gd1C 42.9(3) 6_645 6_645 ?
Gd2C Bi5C Gd1C 82.8(3) 6_644 6_645 ?
Gd2A Bi5C Gd2C 56.9(5) 1_554 1_544 ?
Gd1A Bi5C Gd2C 133.7(7) . 1_544 ?
Si5A Bi5C Gd2C 39.1(3) 1_545 1_544 ?
Bi5A Bi5C Gd2C 39.1(3) 1_545 1_544 ?
Si5A Bi5C Gd2C 94.3(3) 2_665 1_544 ?
Bi5A Bi5C Gd2C 94.3(3) 2_665 1_544 ?
Si5A Bi5C Gd2C 121.0(7) 6_645 1_544 ?
Bi5A Bi5C Gd2C 121.0(7) 6_645 1_544 ?
Gd2C Bi5C Gd2C 89.9(5) 6_644 1_544 ?
Gd1C Bi5C Gd2C 144.4(6) 6_645 1_544 ?
Gd2A Bi5C Gd3A 86.4(6) 1_554 1_655 ?
Gd1A Bi5C Gd3A 84.3(6) . 1_655 ?
Si5A Bi5C Gd3A 69.6(2) 1_545 1_655 ?
Bi5A Bi5C Gd3A 69.6(2) 1_545 1_655 ?
Si5A Bi5C Gd3A 159.6(2) 2_665 1_655 ?
Bi5A Bi5C Gd3A 159.6(2) 2_665 1_655 ?
Si5A Bi5C Gd3A 67.3(6) 6_645 1_655 ?
Bi5A Bi5C Gd3A 67.3(6) 6_645 1_655 ?
Gd2C Bi5C Gd3A 73.8(4) 6_644 1_655 ?
Gd1C Bi5C Gd3A 73.9(3) 6_645 1_655 ?
Gd2C Bi5C Gd3A 70.6(4) 1_544 1_655 ?
Gd2A Si5C Gd1A 161.1(6) 1_554 . ?
Gd2A Si5C Si5A 96.0(4) 1_554 1_545 ?
Gd1A Si5C Si5A 96.2(4) . 1_545 ?
Gd2A Si5C Bi5A 96.0(4) 1_554 1_545 ?
Gd1A Si5C Bi5A 96.2(4) . 1_545 ?
Si5A Si5C Bi5A 0.0(10) 1_545 1_545 ?
Gd2A Si5C Si5A 96.8(5) 1_554 2_665 ?
Gd1A Si5C Si5A 97.6(4) . 2_665 ?
Si5A Si5C Si5A 90.000(2) 1_545 2_665 ?
Bi5A Si5C Si5A 90.000(2) 1_545 2_665 ?
Gd2A Si5C Bi5A 96.8(5) 1_554 2_665 ?
Gd1A Si5C Bi5A 97.6(4) . 2_665 ?
Si5A Si5C Bi5A 90.000(2) 1_545 2_665 ?
Bi5A Si5C Bi5A 90.000(2) 1_545 2_665 ?
Si5A Si5C Bi5A 0.0(12) 2_665 2_665 ?
Gd2A Si5C Si5A 81.0(3) 1_554 6_645 ?
Gd1A Si5C Si5A 80.2(3) . 6_645 ?
Si5A Si5C Si5A 136.9(8) 1_545 6_645 ?
Bi5A Si5C Si5A 136.9(8) 1_545 6_645 ?
Si5A Si5C Si5A 133.1(8) 2_665 6_645 ?
Bi5A Si5C Si5A 133.1(8) 2_665 6_645 ?
Gd2A Si5C Bi5A 81.0(3) 1_554 6_645 ?
Gd1A Si5C Bi5A 80.2(3) . 6_645 ?
Si5A Si5C Bi5A 136.9(8) 1_545 6_645 ?
Bi5A Si5C Bi5A 136.9(8) 1_545 6_645 ?
Si5A Si5C Bi5A 133.1(8) 2_665 6_645 ?
Bi5A Si5C Bi5A 133.1(8) 2_665 6_645 ?
Si5A Si5C Bi5A 0.0(9) 6_645 6_645 ?
Gd2A Si5C Gd2C 41.1(4) 1_554 6_644 ?
Gd1A Si5C Gd2C 120.1(5) . 6_644 ?
Si5A Si5C Gd2C 124.5(3) 1_545 6_644 ?
Bi5A Si5C Gd2C 124.5(3) 1_545 6_644 ?
Si5A Si5C Gd2C 121.1(3) 2_665 6_644 ?
Bi5A Si5C Gd2C 121.1(3) 2_665 6_644 ?
Si5A Si5C Gd2C 39.9(3) 6_645 6_644 ?
Bi5A Si5C Gd2C 39.9(3) 6_645 6_644 ?
Gd2A Si5C Gd1C 123.9(5) 1_554 6_645 ?
Gd1A Si5C Gd1C 37.4(4) . 6_645 ?
Si5A Si5C Gd1C 123.1(3) 1_545 6_645 ?
Bi5A Si5C Gd1C 123.1(3) 1_545 6_645 ?
Si5A Si5C Gd1C 119.3(3) 2_665 6_645 ?
Bi5A Si5C Gd1C 119.3(3) 2_665 6_645 ?
Si5A Si5C Gd1C 42.9(3) 6_645 6_645 ?
Bi5A Si5C Gd1C 42.9(3) 6_645 6_645 ?
Gd2C Si5C Gd1C 82.8(3) 6_644 6_645 ?
Gd2A Si5C Gd2C 56.9(5) 1_554 1_544 ?
Gd1A Si5C Gd2C 133.7(7) . 1_544 ?
Si5A Si5C Gd2C 39.1(3) 1_545 1_544 ?
Bi5A Si5C Gd2C 39.1(3) 1_545 1_544 ?
Si5A Si5C Gd2C 94.3(3) 2_665 1_544 ?
Bi5A Si5C Gd2C 94.3(3) 2_665 1_544 ?
Si5A Si5C Gd2C 121.0(7) 6_645 1_544 ?
Bi5A Si5C Gd2C 121.0(7) 6_645 1_544 ?
Gd2C Si5C Gd2C 89.9(5) 6_644 1_544 ?
Gd1C Si5C Gd2C 144.4(6) 6_645 1_544 ?
Gd2A Si5C Gd3A 86.4(6) 1_554 1_655 ?
Gd1A Si5C Gd3A 84.3(6) . 1_655 ?
Si5A Si5C Gd3A 69.6(2) 1_545 1_655 ?
Bi5A Si5C Gd3A 69.6(2) 1_545 1_655 ?
Si5A Si5C Gd3A 159.6(2) 2_665 1_655 ?
Bi5A Si5C Gd3A 159.6(2) 2_665 1_655 ?
Si5A Si5C Gd3A 67.3(6) 6_645 1_655 ?
Bi5A Si5C Gd3A 67.3(6) 6_645 1_655 ?
Gd2C Si5C Gd3A 73.8(4) 6_644 1_655 ?
Gd1C Si5C Gd3A 73.9(3) 6_645 1_655 ?
Gd2C Si5C Gd3A 70.6(4) 1_544 1_655 ?
Gd2D Bi5B Gd1D 161.8(5) . . ?
Gd2D Bi5B Si5D 97.3(3) . 1_565 ?
Gd1D Bi5B Si5D 97.6(3) . 1_565 ?
Gd2D Bi5B Bi5D 97.3(3) . 1_565 ?
Gd1D Bi5B Bi5D 97.6(3) . 1_565 ?
Si5D Bi5B Bi5D 0.0(9) 1_565 1_565 ?
Gd2D Bi5B Si5D 94.4(3) . 2_565 ?
Gd1D Bi5B Si5D 96.0(3) . 2_565 ?
Si5D Bi5B Si5D 90.000(2) 1_565 2_565 ?
Bi5D Bi5B Si5D 90.000(2) 1_565 2_565 ?
Gd2D Bi5B Bi5D 94.4(3) . 2_565 ?
Gd1D Bi5B Bi5D 96.0(3) . 2_565 ?
Si5D Bi5B Bi5D 90.000(2) 1_565 2_565 ?
Bi5D Bi5B Bi5D 90.000(2) 1_565 2_565 ?
Si5D Bi5B Bi5D 0.0(4) 2_565 2_565 ?
Gd2D Bi5B Si5D 81.6(3) . 6 ?
Gd1D Bi5B Si5D 80.3(3) . 6 ?
Si5D Bi5B Si5D 136.8(5) 1_565 6 ?
Bi5D Bi5B Si5D 136.8(5) 1_565 6 ?
Si5D Bi5B Si5D 133.2(5) 2_565 6 ?
Bi5D Bi5B Si5D 133.2(5) 2_565 6 ?
Gd2D Bi5B Bi5D 81.6(3) . 6 ?
Gd1D Bi5B Bi5D 80.3(3) . 6 ?
Si5D Bi5B Bi5D 136.8(5) 1_565 6 ?
Bi5D Bi5B Bi5D 136.8(5) 1_565 6 ?
Si5D Bi5B Bi5D 133.2(5) 2_565 6 ?
Bi5D Bi5B Bi5D 133.2(5) 2_565 6 ?
Si5D Bi5B Bi5D 0.0(7) 6 6 ?
Gd2D Bi5B Gd2B 42.0(3) . 6 ?
Gd1D Bi5B Gd2B 120.1(4) . 6 ?
Si5D Bi5B Gd2B 123.1(2) 1_565 6 ?
Bi5D Bi5B Gd2B 123.1(2) 1_565 6 ?
Si5D Bi5B Gd2B 122.7(2) 2_565 6 ?
Bi5D Bi5B Gd2B 122.7(2) 2_565 6 ?
Si5D Bi5B Gd2B 39.7(2) 6 6 ?
Bi5D Bi5B Gd2B 39.7(2) 6 6 ?
Gd2D Bi5B Gd1B 125.0(4) . 6 ?
Gd1D Bi5B Gd1B 36.9(3) . 6 ?
Si5D Bi5B Gd1B 121.5(2) 1_565 6 ?
Bi5D Bi5B Gd1B 121.5(2) 1_565 6 ?
Si5D Bi5B Gd1B 120.3(2) 2_565 6 ?
Bi5D Bi5B Gd1B 120.3(2) 2_565 6 ?
Si5D Bi5B Gd1B 43.4(2) 6 6 ?
Bi5D Bi5B Gd1B 43.4(2) 6 6 ?
Gd2B Bi5B Gd1B 83.1(2) 6 6 ?
Gd2D Bi5B Gd2B 59.4(4) . 1_565 ?
Gd1D Bi5B Gd2B 134.7(5) . 1_565 ?
Si5D Bi5B Gd2B 37.9(2) 1_565 1_565 ?
Bi5D Bi5B Gd2B 37.9(2) 1_565 1_565 ?
Si5D Bi5B Gd2B 92.8(2) 2_565 1_565 ?
Bi5D Bi5B Gd2B 92.8(2) 2_565 1_565 ?
Si5D Bi5B Gd2B 122.8(5) 6 1_565 ?
Bi5D Bi5B Gd2B 122.8(5) 6 1_565 ?
Gd2B Bi5B Gd2B 90.8(4) 6 1_565 ?
Gd1B Bi5B Gd2B 144.0(4) 6 1_565 ?
Gd2D Bi5B Gd3B 88.8(5) . 5_565 ?
Gd1D Bi5B Gd3B 86.7(4) . 5_565 ?
Si5D Bi5B Gd3B 69.29(15) 1_565 5_565 ?
Bi5D Bi5B Gd3B 69.29(15) 1_565 5_565 ?
Si5D Bi5B Gd3B 159.29(15) 2_565 5_565 ?
Bi5D Bi5B Gd3B 159.29(15) 2_565 5_565 ?
Si5D Bi5B Gd3B 67.5(4) 6 5_565 ?
Bi5D Bi5B Gd3B 67.5(4) 6 5_565 ?
Gd2B Bi5B Gd3B 72.1(3) 6 5_565 ?
Gd1B Bi5B Gd3B 73.0(3) 6 5_565 ?
Gd2B Bi5B Gd3B 71.4(3) 1_565 5_565 ?
Gd2D Si5B Gd1D 161.8(5) . . ?
Gd2D Si5B Si5D 97.3(3) . 1_565 ?
Gd1D Si5B Si5D 97.6(3) . 1_565 ?
Gd2D Si5B Bi5D 97.3(3) . 1_565 ?
Gd1D Si5B Bi5D 97.6(3) . 1_565 ?
Si5D Si5B Bi5D 0.0(9) 1_565 1_565 ?
Gd2D Si5B Si5D 94.4(3) . 2_565 ?
Gd1D Si5B Si5D 96.0(3) . 2_565 ?
Si5D Si5B Si5D 90.000(2) 1_565 2_565 ?
Bi5D Si5B Si5D 90.000(2) 1_565 2_565 ?
Gd2D Si5B Bi5D 94.4(3) . 2_565 ?
Gd1D Si5B Bi5D 96.0(3) . 2_565 ?
Si5D Si5B Bi5D 90.000(2) 1_565 2_565 ?
Bi5D Si5B Bi5D 90.000(2) 1_565 2_565 ?
Si5D Si5B Bi5D 0.0(4) 2_565 2_565 ?
Gd2D Si5B Si5D 81.6(3) . 6 ?
Gd1D Si5B Si5D 80.3(3) . 6 ?
Si5D Si5B Si5D 136.8(5) 1_565 6 ?
Bi5D Si5B Si5D 136.8(5) 1_565 6 ?
Si5D Si5B Si5D 133.2(5) 2_565 6 ?
Bi5D Si5B Si5D 133.2(5) 2_565 6 ?
Gd2D Si5B Bi5D 81.6(3) . 6 ?
Gd1D Si5B Bi5D 80.3(3) . 6 ?
Si5D Si5B Bi5D 136.8(5) 1_565 6 ?
Bi5D Si5B Bi5D 136.8(5) 1_565 6 ?
Si5D Si5B Bi5D 133.2(5) 2_565 6 ?
Bi5D Si5B Bi5D 133.2(5) 2_565 6 ?
Si5D Si5B Bi5D 0.0(7) 6 6 ?
Gd2D Si5B Gd2B 42.0(3) . 6 ?
Gd1D Si5B Gd2B 120.1(4) . 6 ?
Si5D Si5B Gd2B 123.1(2) 1_565 6 ?
Bi5D Si5B Gd2B 123.1(2) 1_565 6 ?
Si5D Si5B Gd2B 122.7(2) 2_565 6 ?
Bi5D Si5B Gd2B 122.7(2) 2_565 6 ?
Si5D Si5B Gd2B 39.7(2) 6 6 ?
Bi5D Si5B Gd2B 39.7(2) 6 6 ?
Gd2D Si5B Gd1B 125.0(4) . 6 ?
Gd1D Si5B Gd1B 36.9(3) . 6 ?
Si5D Si5B Gd1B 121.5(2) 1_565 6 ?
Bi5D Si5B Gd1B 121.5(2) 1_565 6 ?
Si5D Si5B Gd1B 120.3(2) 2_565 6 ?
Bi5D Si5B Gd1B 120.3(2) 2_565 6 ?
Si5D Si5B Gd1B 43.4(2) 6 6 ?
Bi5D Si5B Gd1B 43.4(2) 6 6 ?
Gd2B Si5B Gd1B 83.1(2) 6 6 ?
Gd2D Si5B Gd2B 59.4(4) . 1_565 ?
Gd1D Si5B Gd2B 134.7(5) . 1_565 ?
Si5D Si5B Gd2B 37.9(2) 1_565 1_565 ?
Bi5D Si5B Gd2B 37.9(2) 1_565 1_565 ?
Si5D Si5B Gd2B 92.8(2) 2_565 1_565 ?
Bi5D Si5B Gd2B 92.8(2) 2_565 1_565 ?
Si5D Si5B Gd2B 122.8(5) 6 1_565 ?
Bi5D Si5B Gd2B 122.8(5) 6 1_565 ?
Gd2B Si5B Gd2B 90.8(4) 6 1_565 ?
Gd1B Si5B Gd2B 144.0(4) 6 1_565 ?
Gd2D Si5B Gd3B 88.8(5) . 5_565 ?
Gd1D Si5B Gd3B 86.7(4) . 5_565 ?
Si5D Si5B Gd3B 69.29(15) 1_565 5_565 ?
Bi5D Si5B Gd3B 69.29(15) 1_565 5_565 ?
Si5D Si5B Gd3B 159.29(15) 2_565 5_565 ?
Bi5D Si5B Gd3B 159.29(15) 2_565 5_565 ?
Si5D Si5B Gd3B 67.5(4) 6 5_565 ?
Bi5D Si5B Gd3B 67.5(4) 6 5_565 ?
Gd2B Si5B Gd3B 72.1(3) 6 5_565 ?
Gd1B Si5B Gd3B 73.0(3) 6 5_565 ?
Gd2B Si5B Gd3B 71.4(3) 1_565 5_565 ?
Gd2B Bi5D Gd1B 161.8(5) . . ?
Gd2B Bi5D Si5B 97.3(3) . 1_545 ?
Gd1B Bi5D Si5B 97.6(3) . 1_545 ?
Gd2B Bi5D Bi5B 97.3(3) . 1_545 ?
Gd1B Bi5D Bi5B 97.6(3) . 1_545 ?
Si5B Bi5D Bi5B 0.0(7) 1_545 1_545 ?
Gd2B Bi5D Si5B 94.4(3) . 2_565 ?
Gd1B Bi5D Si5B 96.0(3) . 2_565 ?
Si5B Bi5D Si5B 90.000(3) 1_545 2_565 ?
Bi5B Bi5D Si5B 90.000(3) 1_545 2_565 ?
Gd2B Bi5D Bi5B 94.4(3) . 2_565 ?
Gd1B Bi5D Bi5B 96.0(3) . 2_565 ?
Si5B Bi5D Bi5B 90.000(3) 1_545 2_565 ?
Bi5B Bi5D Bi5B 90.000(3) 1_545 2_565 ?
Si5B Bi5D Bi5B 0.0(9) 2_565 2_565 ?
Gd2B Bi5D Si5B 81.6(3) . 6_545 ?
Gd1B Bi5D Si5B 80.3(3) . 6_545 ?
Si5B Bi5D Si5B 136.8(5) 1_545 6_545 ?
Bi5B Bi5D Si5B 136.8(5) 1_545 6_545 ?
Si5B Bi5D Si5B 133.2(5) 2_565 6_545 ?
Bi5B Bi5D Si5B 133.2(5) 2_565 6_545 ?
Gd2B Bi5D Bi5B 81.6(3) . 6_545 ?
Gd1B Bi5D Bi5B 80.3(3) . 6_545 ?
Si5B Bi5D Bi5B 136.8(5) 1_545 6_545 ?
Bi5B Bi5D Bi5B 136.8(5) 1_545 6_545 ?
Si5B Bi5D Bi5B 133.2(5) 2_565 6_545 ?
Bi5B Bi5D Bi5B 133.2(5) 2_565 6_545 ?
Si5B Bi5D Bi5B 0.0(7) 6_545 6_545 ?
Gd2B Bi5D Gd2D 42.0(3) . 6_545 ?
Gd1B Bi5D Gd2D 120.1(4) . 6_545 ?
Si5B Bi5D Gd2D 123.1(2) 1_545 6_545 ?
Bi5B Bi5D Gd2D 123.1(2) 1_545 6_545 ?
Si5B Bi5D Gd2D 122.7(2) 2_565 6_545 ?
Bi5B Bi5D Gd2D 122.7(2) 2_565 6_545 ?
Si5B Bi5D Gd2D 39.7(2) 6_545 6_545 ?
Bi5B Bi5D Gd2D 39.7(2) 6_545 6_545 ?
Gd2B Bi5D Gd1D 125.0(4) . 6_545 ?
Gd1B Bi5D Gd1D 36.9(3) . 6_545 ?
Si5B Bi5D Gd1D 121.5(2) 1_545 6_545 ?
Bi5B Bi5D Gd1D 121.5(2) 1_545 6_545 ?
Si5B Bi5D Gd1D 120.3(2) 2_565 6_545 ?
Bi5B Bi5D Gd1D 120.3(2) 2_565 6_545 ?
Si5B Bi5D Gd1D 43.4(2) 6_545 6_545 ?
Bi5B Bi5D Gd1D 43.4(2) 6_545 6_545 ?
Gd2D Bi5D Gd1D 83.1(2) 6_545 6_545 ?
Gd2B Bi5D Gd2D 59.4(4) . 1_545 ?
Gd1B Bi5D Gd2D 134.7(5) . 1_545 ?
Si5B Bi5D Gd2D 37.9(2) 1_545 1_545 ?
Bi5B Bi5D Gd2D 37.9(2) 1_545 1_545 ?
Si5B Bi5D Gd2D 92.8(2) 2_565 1_545 ?
Bi5B Bi5D Gd2D 92.8(2) 2_565 1_545 ?
Si5B Bi5D Gd2D 122.8(5) 6_545 1_545 ?
Bi5B Bi5D Gd2D 122.8(5) 6_545 1_545 ?
Gd2D Bi5D Gd2D 90.8(4) 6_545 1_545 ?
Gd1D Bi5D Gd2D 144.0(4) 6_545 1_545 ?
Gd2B Bi5D Gd3B 88.8(5) . 5 ?
Gd1B Bi5D Gd3B 86.7(4) . 5 ?
Si5B Bi5D Gd3B 69.29(15) 1_545 5 ?
Bi5B Bi5D Gd3B 69.29(15) 1_545 5 ?
Si5B Bi5D Gd3B 159.29(15) 2_565 5 ?
Bi5B Bi5D Gd3B 159.29(15) 2_565 5 ?
Si5B Bi5D Gd3B 67.5(4) 6_545 5 ?
Bi5B Bi5D Gd3B 67.5(4) 6_545 5 ?
Gd2D Bi5D Gd3B 72.1(3) 6_545 5 ?
Gd1D Bi5D Gd3B 73.0(3) 6_545 5 ?
Gd2D Bi5D Gd3B 71.4(3) 1_545 5 ?
Gd2B Si5D Gd1B 161.8(5) . . ?
Gd2B Si5D Si5B 97.3(3) . 1_545 ?
Gd1B Si5D Si5B 97.6(3) . 1_545 ?
Gd2B Si5D Bi5B 97.3(3) . 1_545 ?
Gd1B Si5D Bi5B 97.6(3) . 1_545 ?
Si5B Si5D Bi5B 0.0(7) 1_545 1_545 ?
Gd2B Si5D Si5B 94.4(3) . 2_565 ?
Gd1B Si5D Si5B 96.0(3) . 2_565 ?
Si5B Si5D Si5B 90.000(3) 1_545 2_565 ?
Bi5B Si5D Si5B 90.000(3) 1_545 2_565 ?
Gd2B Si5D Bi5B 94.4(3) . 2_565 ?
Gd1B Si5D Bi5B 96.0(3) . 2_565 ?
Si5B Si5D Bi5B 90.000(3) 1_545 2_565 ?
Bi5B Si5D Bi5B 90.000(3) 1_545 2_565 ?
Si5B Si5D Bi5B 0.0(9) 2_565 2_565 ?
Gd2B Si5D Si5B 81.6(3) . 6_545 ?
Gd1B Si5D Si5B 80.3(3) . 6_545 ?
Si5B Si5D Si5B 136.8(5) 1_545 6_545 ?
Bi5B Si5D Si5B 136.8(5) 1_545 6_545 ?
Si5B Si5D Si5B 133.2(5) 2_565 6_545 ?
Bi5B Si5D Si5B 133.2(5) 2_565 6_545 ?
Gd2B Si5D Bi5B 81.6(3) . 6_545 ?
Gd1B Si5D Bi5B 80.3(3) . 6_545 ?
Si5B Si5D Bi5B 136.8(5) 1_545 6_545 ?
Bi5B Si5D Bi5B 136.8(5) 1_545 6_545 ?
Si5B Si5D Bi5B 133.2(5) 2_565 6_545 ?
Bi5B Si5D Bi5B 133.2(5) 2_565 6_545 ?
Si5B Si5D Bi5B 0.0(7) 6_545 6_545 ?
Gd2B Si5D Gd2D 42.0(3) . 6_545 ?
Gd1B Si5D Gd2D 120.1(4) . 6_545 ?
Si5B Si5D Gd2D 123.1(2) 1_545 6_545 ?
Bi5B Si5D Gd2D 123.1(2) 1_545 6_545 ?
Si5B Si5D Gd2D 122.7(2) 2_565 6_545 ?
Bi5B Si5D Gd2D 122.7(2) 2_565 6_545 ?
Si5B Si5D Gd2D 39.7(2) 6_545 6_545 ?
Bi5B Si5D Gd2D 39.7(2) 6_545 6_545 ?
Gd2B Si5D Gd1D 125.0(4) . 6_545 ?
Gd1B Si5D Gd1D 36.9(3) . 6_545 ?
Si5B Si5D Gd1D 121.5(2) 1_545 6_545 ?
Bi5B Si5D Gd1D 121.5(2) 1_545 6_545 ?
Si5B Si5D Gd1D 120.3(2) 2_565 6_545 ?
Bi5B Si5D Gd1D 120.3(2) 2_565 6_545 ?
Si5B Si5D Gd1D 43.4(2) 6_545 6_545 ?
Bi5B Si5D Gd1D 43.4(2) 6_545 6_545 ?
Gd2D Si5D Gd1D 83.1(2) 6_545 6_545 ?
Gd2B Si5D Gd2D 59.4(4) . 1_545 ?
Gd1B Si5D Gd2D 134.7(5) . 1_545 ?
Si5B Si5D Gd2D 37.9(2) 1_545 1_545 ?
Bi5B Si5D Gd2D 37.9(2) 1_545 1_545 ?
Si5B Si5D Gd2D 92.8(2) 2_565 1_545 ?
Bi5B Si5D Gd2D 92.8(2) 2_565 1_545 ?
Si5B Si5D Gd2D 122.8(5) 6_545 1_545 ?
Bi5B Si5D Gd2D 122.8(5) 6_545 1_545 ?
Gd2D Si5D Gd2D 90.8(4) 6_545 1_545 ?
Gd1D Si5D Gd2D 144.0(4) 6_545 1_545 ?
Gd2B Si5D Gd3B 88.8(5) . 5 ?
Gd1B Si5D Gd3B 86.7(4) . 5 ?
Si5B Si5D Gd3B 69.29(15) 1_545 5 ?
Bi5B Si5D Gd3B 69.29(15) 1_545 5 ?
Si5B Si5D Gd3B 159.29(15) 2_565 5 ?
Bi5B Si5D Gd3B 159.29(15) 2_565 5 ?
Si5B Si5D Gd3B 67.5(4) 6_545 5 ?
Bi5B Si5D Gd3B 67.5(4) 6_545 5 ?
Gd2D Si5D Gd3B 72.1(3) 6_545 5 ?
Gd1D Si5D Gd3B 73.0(3) 6_545 5 ?
Gd2D Si5D Gd3B 71.4(3) 1_545 5 ?

loop_
_geom_bond_atom_site_label_1
_geom_bond_atom_site_label_2
_geom_bond_distance
_geom_bond_site_symmetry_2
_geom_bond_publ_flag
Gd1A Gd1C 1.859(14) 6_645 ?
Gd1A Bi5C 2.084(19) . ?
Gd1A Si5C 2.084(19) . ?
Gd1A Gd1C 2.594(12) 1_545 ?
Gd1A Gd1C 2.816(13) 2_665 ?
Gd1A Si5A 3.017(14) 6_645 ?
Gd1A Bi5A 3.017(14) 6_645 ?
Gd1A Si5A 3.146(18) 1_545 ?
Gd1A Bi5A 3.146(18) 1_545 ?
Gd1A Bi1 3.155(6) 1_655 ?
Gd1A Bi4 3.176(6) 5 ?
Gd1A Si5A 3.274(18) 2_665 ?
Gd1C Gd1A 1.859(14) 6_655 ?
Gd1C Bi5A 2.084(19) . ?
Gd1C Si5A 2.084(19) . ?
Gd1C Gd1A 2.594(12) 1_565 ?
Gd1C Gd1A 2.816(13) 2_665 ?
Gd1C Si5C 3.017(14) 6_655 ?
Gd1C Bi5C 3.017(14) 6_655 ?
Gd1C Si5C 3.146(18) 1_565 ?
Gd1C Bi5C 3.146(18) 1_565 ?
Gd1C Bi1 3.155(6) 1_665 ?
Gd1C Bi4 3.176(6) 5_565 ?
Gd1C Si5C 3.274(18) 2_665 ?
Gd2A Si5C 1.916(19) 1_556 ?
Gd2A Bi5C 1.916(19) 1_556 ?
Gd2A Gd2C 1.963(12) 6_645 ?
Gd2A Gd2C 2.542(11) 1_545 ?
Gd2A Gd2C 2.716(13) 2_665 ?
Gd2A Si5A 2.950(16) 6_646 ?
Gd2A Bi5A 2.950(16) 6_646 ?
Gd2A Si5A 3.020(16) 1_546 ?
Gd2A Bi5A 3.020(16) 1_546 ?
Gd2A Si5A 3.134(16) 2_666 ?
Gd2A Bi5A 3.134(16) 2_666 ?
Gd2A Bi2 3.189(6) 1_655 ?
Gd2C Si5A 1.916(19) 1_556 ?
Gd2C Bi5A 1.916(19) 1_556 ?
Gd2C Gd2A 1.963(12) 6_655 ?
Gd2C Gd2A 2.542(11) 1_565 ?
Gd2C Gd2A 2.716(13) 2_665 ?
Gd2C Si5C 2.950(16) 6_656 ?
Gd2C Bi5C 2.950(16) 6_656 ?
Gd2C Si5C 3.020(16) 1_566 ?
Gd2C Bi5C 3.020(16) 1_566 ?
Gd2C Si5C 3.134(16) 2_666 ?
Gd2C Bi5C 3.134(16) 2_666 ?
Gd2C Bi2 3.189(6) 1_665 ?
Gd3A Si5A 3.076(16) 2_665 ?
Gd3A Si5A 3.076(16) 1_445 ?
Gd3A Bi5A 3.076(16) 2_665 ?
Gd3A Bi5A 3.076(16) 1_445 ?
Gd3A Si5C 3.076(16) 2_655 ?
Gd3A Si5C 3.076(16) 1_455 ?
Gd3A Bi5C 3.076(16) 2_655 ?
Gd3A Bi5C 3.076(16) 1_455 ?
Gd3A Si5C 3.154(16) 6_545 ?
Gd3A Bi5C 3.154(16) 6_545 ?
Gd3A Si5C 3.154(16) 5_455 ?
Gd3A Bi5C 3.154(16) 5_455 ?
Gd1B Gd1D 1.826(11) 6_545 ?
Gd1B Si5D 2.090(14) . ?
Gd1B Bi5D 2.090(14) . ?
Gd1B Gd1D 2.719(11) 2_565 ?
Gd1B Gd1D 2.729(12) 1_545 ?
Gd1B Si5B 2.997(12) 6_545 ?
Gd1B Bi5B 2.997(12) 6_545 ?
Gd1B Bi3 3.195(6) . ?
Gd1B Bi2 3.201(7) 3_554 ?
Gd1B Bi3 3.201(6) 5 ?
Gd1B Si5B 3.209(12) 1_545 ?
Gd1B Bi5B 3.209(12) 1_545 ?
Gd1D Gd1B 1.826(11) 6 ?
Gd1D Si5B 2.090(14) . ?
Gd1D Bi5B 2.090(14) . ?
Gd1D Gd1B 2.719(11) 2_565 ?
Gd1D Gd1B 2.729(12) 1_565 ?
Gd1D Si5D 2.997(12) 6 ?
Gd1D Bi5D 2.997(12) 6 ?
Gd1D Bi3 3.195(6) . ?
Gd1D Bi2 3.201(7) 3_564 ?
Gd1D Bi3 3.201(6) 5_565 ?
Gd1D Si5D 3.209(12) 1_565 ?
Gd1D Bi5D 3.209(12) 1_565 ?
Gd2B Si5D 1.894(14) . ?
Gd2B Bi5D 1.894(14) . ?
Gd2B Gd2D 1.981(10) 6_545 ?
Gd2B Gd2D 2.577(11) 2_565 ?
Gd2B Gd2D 2.653(10) 1_545 ?
Gd2B Si5B 2.930(12) 6_545 ?
Gd2B Bi5B 2.930(12) 6_545 ?
Gd2B Si5B 3.058(12) 1_545 ?
Gd2B Bi5B 3.058(12) 1_545 ?
Gd2B Si5B 3.077(12) 2_565 ?
Gd2B Bi5B 3.077(12) 2_565 ?
Gd2B Bi1 3.164(7) . ?
Gd2D Si5B 1.894(14) . ?
Gd2D Bi5B 1.894(14) . ?
Gd2D Gd2B 1.981(10) 6 ?
Gd2D Gd2B 2.577(11) 2_565 ?
Gd2D Gd2B 2.653(10) 1_565 ?
Gd2D Si5D 2.930(12) 6 ?
Gd2D Bi5D 2.930(12) 6 ?
Gd2D Si5D 3.058(12) 1_565 ?
Gd2D Bi5D 3.058(12) 1_565 ?
Gd2D Si5D 3.077(12) 2_565 ?
Gd2D Bi5D 3.077(12) 2_565 ?
Gd2D Bi1 3.164(7) 1_565 ?
Gd3B Si5D 3.072(10) 6 ?
Gd3B Bi5D 3.072(10) 6 ?
Gd3B Si5D 3.072(10) 5_455 ?
Gd3B Bi5D 3.072(10) 5_455 ?
Gd3B Si5B 3.072(10) 6_545 ?
Gd3B Bi5B 3.072(10) 6_545 ?
Gd3B Si5B 3.072(10) 5_465 ?
Gd3B Bi5B 3.072(10) 5_465 ?
Gd3B Si5B 3.143(10) 2_565 ?
Gd3B Bi5B 3.143(10) 2_565 ?
Gd3B Bi5B 3.143(10) . ?
Gd3B Si5B 3.143(10) . ?
Bi1 Gd1C 3.155(6) 1_445 ?
Bi1 Gd1C 3.155(6) 2_665 ?
Bi1 Gd1A 3.155(6) 1_455 ?
Bi1 Gd1A 3.155(6) 2_655 ?
Bi1 Gd2D 3.164(7) 2_565 ?
Bi1 Gd2D 3.164(7) 1_545 ?
Bi1 Gd2B 3.164(7) 2 ?
Bi1 Gd1A 3.294(6) 6_545 ?
Bi1 Gd1A 3.294(6) 5_455 ?
Bi1 Gd1C 3.294(6) 5_455 ?
Bi2 Gd3A 3.154(11) 1_556 ?
Bi2 Gd2C 3.189(6) 2_665 ?
Bi2 Gd2C 3.189(6) 1_445 ?
Bi2 Gd2A 3.189(6) 2_655 ?
Bi2 Gd2A 3.189(6) 1_455 ?
Bi2 Gd1D 3.201(7) 4_455 ?
Bi2 Gd1B 3.201(7) 4 ?
Bi2 Gd1B 3.201(7) 3 ?
Bi2 Gd1D 3.201(7) 3_655 ?
Bi2 Gd2A 3.297(6) 5_455 ?
Bi2 Gd2A 3.297(6) 6_545 ?
Bi2 Gd2C 3.297(6) 6_545 ?
Bi3 Gd1D 3.195(6) 2_565 ?
Bi3 Gd1B 3.195(6) 2_565 ?
Bi3 Gd1B 3.201(6) 5_455 ?
Bi3 Gd1B 3.201(6) 6 ?
Bi3 Gd1D 3.201(6) 5_465 ?
Bi3 Gd1D 3.201(6) 6_545 ?
Bi3 Gd2C 3.217(6) 3_654 ?
Bi3 Gd2A 3.217(6) 3_554 ?
Bi3 Gd2A 3.217(6) 4_564 ?
Bi4 Gd1C 3.176(6) 6_545 ?
Bi4 Gd1A 3.176(6) 6 ?
Bi4 Gd1A 3.176(6) 5_455 ?
Bi4 Gd1C 3.176(6) 5_465 ?
Bi4 Gd2D 3.232(6) 2_565 ?
Bi4 Gd2B 3.232(6) 2_565 ?
Bi4 Gd2B 3.279(6) 6 ?
Bi4 Gd2D 3.279(6) 6_545 ?
Bi4 Gd2B 3.279(6) 5_455 ?
Bi5A Gd2C 1.916(19) 1_554 ?
Bi5A Si5C 2.14(3) 1_565 ?
Bi5A Bi5C 2.14(3) 1_565 ?
Bi5A Si5C 2.26(3) 2_665 ?
Bi5A Bi5C 2.26(3) 2_665 ?
Bi5A Si5C 2.564(19) 6_655 ?
Bi5A Bi5C 2.564(19) 6_655 ?
Bi5A Gd2A 2.950(16) 6_654 ?
Bi5A Gd1A 3.017(14) 6_655 ?
Bi5A Gd2A 3.020(16) 1_564 ?
Bi5A Gd3A 3.076(16) 1_665 ?
Si5A Gd2C 1.916(19) 1_554 ?
Si5A Si5C 2.14(3) 1_565 ?
Si5A Bi5C 2.14(3) 1_565 ?
Si5A Si5C 2.26(3) 2_665 ?
Si5A Bi5C 2.26(3) 2_665 ?
Si5A Si5C 2.564(19) 6_655 ?
Si5A Bi5C 2.564(19) 6_655 ?
Si5A Gd2A 2.950(16) 6_654 ?
Si5A Gd1A 3.017(14) 6_655 ?
Si5A Gd2A 3.020(16) 1_564 ?
Si5A Gd3A 3.076(16) 1_665 ?
Bi5C Gd2A 1.916(19) 1_554 ?
Bi5C Si5A 2.14(3) 1_545 ?
Bi5C Bi5A 2.14(3) 1_545 ?
Bi5C Si5A 2.26(3) 2_665 ?
Bi5C Bi5A 2.26(3) 2_665 ?
Bi5C Si5A 2.564(19) 6_645 ?
Bi5C Bi5A 2.564(19) 6_645 ?
Bi5C Gd2C 2.950(16) 6_644 ?
Bi5C Gd1C 3.017(14) 6_645 ?
Bi5C Gd2C 3.020(16) 1_544 ?
Bi5C Gd3A 3.076(16) 1_655 ?
Si5C Gd2A 1.916(19) 1_554 ?
Si5C Si5A 2.14(3) 1_545 ?
Si5C Bi5A 2.14(3) 1_545 ?
Si5C Si5A 2.26(3) 2_665 ?
Si5C Bi5A 2.26(3) 2_665 ?
Si5C Si5A 2.564(19) 6_645 ?
Si5C Bi5A 2.564(19) 6_645 ?
Si5C Gd2C 2.950(16) 6_644 ?
Si5C Gd1C 3.017(14) 6_645 ?
Si5C Gd2C 3.020(16) 1_544 ?
Si5C Gd3A 3.076(16) 1_655 ?
Bi5B Si5D 2.173(18) 1_565 ?
Bi5B Bi5D 2.173(18) 1_565 ?
Bi5B Si5D 2.28(2) 2_565 ?
Bi5B Bi5D 2.28(2) 2_565 ?
Bi5B Si5D 2.528(16) 6 ?
Bi5B Bi5D 2.528(16) 6 ?
Bi5B Gd2B 2.930(12) 6 ?
Bi5B Gd1B 2.997(12) 6 ?
Bi5B Gd2B 3.058(12) 1_565 ?
Bi5B Gd3B 3.072(10) 5_565 ?
Si5B Si5D 2.173(18) 1_565 ?
Si5B Bi5D 2.173(18) 1_565 ?
Si5B Si5D 2.28(2) 2_565 ?
Si5B Bi5D 2.28(2) 2_565 ?
Si5B Si5D 2.528(16) 6 ?
Si5B Bi5D 2.528(16) 6 ?
Si5B Gd2B 2.930(12) 6 ?
Si5B Gd1B 2.997(12) 6 ?
Si5B Gd2B 3.058(12) 1_565 ?
Si5B Gd3B 3.072(10) 5_565 ?
Bi5D Si5B 2.173(18) 1_545 ?
Bi5D Bi5B 2.173(18) 1_545 ?
Bi5D Si5B 2.28(2) 2_565 ?
Bi5D Bi5B 2.28(2) 2_565 ?
Bi5D Si5B 2.528(16) 6_545 ?
Bi5D Bi5B 2.528(16) 6_545 ?
Bi5D Gd2D 2.930(12) 6_545 ?
Bi5D Gd1D 2.997(12) 6_545 ?
Bi5D Gd2D 3.058(12) 1_545 ?
Bi5D Gd3B 3.072(10) 5 ?
Si5D Si5B 2.173(18) 1_545 ?
Si5D Bi5B 2.173(18) 1_545 ?
Si5D Si5B 2.28(2) 2_565 ?
Si5D Bi5B 2.28(2) 2_565 ?
Si5D Si5B 2.528(16) 6_545 ?
Si5D Bi5B 2.528(16) 6_545 ?
Si5D Gd2D 2.930(12) 6_545 ?
Si5D Gd1D 2.997(12) 6_545 ?
Si5D Gd2D 3.058(12) 1_545 ?
Si5D Gd3B 3.072(10) 5 ?
